data_4118175
loop_
_publ_author_name
'Hongxiao Jin'
'Hua Yang'
'Meilan Yu'
'Ziyang Liu'
'Christine M. Beavers'
'Marilyn M. Olmstead'
'Alan L. Balch'

_publ_section_title
;
 Single Samarium Atoms in Large Fullerene Cages. Characterization of Two
 Isomers of Sm@C92 and Four Isomers of Sm@C94 with the X-ray
 Crystallographic Identification of Sm@C1(42)-C92, Sm@Cs(24)-C92, and
 Sm@C3v(134)-C94
;
_journal_name_full 'Journal of the American Chemical Society'
_journal_page_first 10933
_journal_page_last 10941
_journal_paper_doi 10.1021/ja302859r
_journal_volume 134
_journal_year 2012
_chemical_formula_moiety 'C94 Sm,C36 H44 Ni N4,2(C7 H8)'
_chemical_formula_sum 'C144 H60 N4 Ni Sm'
_chemical_formula_weight 2055.02
_chemical_name_common Sm@C3v(134)-C94.Ni(OEP).2toluene
_chemical_name_systematic
; 
 ? 
;
_space_group_IT_number 12
_symmetry_cell_setting monoclinic
_symmetry_space_group_name_Hall '-C 2y'
_symmetry_space_group_name_H-M 'C 1 2/m 1'
_atom_sites_solution_hydrogens geom
_atom_sites_solution_primary direct
_atom_sites_solution_secondary difmap
_audit_creation_method SHELXL-97
_cell_angle_alpha 90.00
_cell_angle_beta 97.368(2)
_cell_angle_gamma 90.00
_cell_formula_units_Z 4
_cell_length_a 25.6869(8)
_cell_length_b 15.1248(5)
_cell_length_c 21.3153(6)
_cell_measurement_reflns_used 9851
_cell_measurement_temperature 100(2)
_cell_measurement_theta_max 37.3
_cell_measurement_theta_min 2.7
_cell_volume 8212.8(4)
_computing_cell_refinement 'SAINT (Bruker, 2009)'
_computing_data_collection 'Apex2 (Bruker, 2009)'
_computing_data_reduction 'SAINT (Bruker, 2009)'
_computing_publication_material 'SHELXL-97 (Sheldrick, 2008)'
_computing_structure_refinement 'SHELXL-97 (Sheldrick, 2008)'
_computing_structure_solution 'SHELXS-97 (Sheldrick, 2008)'
_diffrn_ambient_temperature 100(2)
_diffrn_detector_area_resol_mean 8.3
_diffrn_measured_fraction_theta_full 0.998
_diffrn_measured_fraction_theta_max 0.998
_diffrn_measurement_device_type 'Bruker ApexII CCD'
_diffrn_measurement_method \w
_diffrn_radiation_monochromator Si(111)
_diffrn_radiation_source 'Advanced Light Source, BL 11.3.1'
_diffrn_radiation_type synchrotron
_diffrn_radiation_wavelength 0.77490
_diffrn_reflns_av_R_equivalents 0.0647
_diffrn_reflns_av_sigmaI/netI 0.0464
_diffrn_reflns_limit_h_max 39
_diffrn_reflns_limit_h_min -40
_diffrn_reflns_limit_k_max 23
_diffrn_reflns_limit_k_min -23
_diffrn_reflns_limit_l_max 33
_diffrn_reflns_limit_l_min -33
_diffrn_reflns_number 129486
_diffrn_reflns_theta_full 37.32
_diffrn_reflns_theta_max 37.32
_diffrn_reflns_theta_min 2.62
_exptl_absorpt_coefficient_mu 1.263
_exptl_absorpt_correction_T_max 0.900
_exptl_absorpt_correction_T_min 0.884
_exptl_absorpt_correction_type multi-scan
_exptl_absorpt_process_details 'SADABS (Sheldrick, 2006)'
_exptl_crystal_colour black
_exptl_crystal_density_diffrn 1.662
_exptl_crystal_description parallelepiped
_exptl_crystal_F_000 4168
_exptl_crystal_size_max 0.100
_exptl_crystal_size_mid 0.090
_exptl_crystal_size_min 0.085
_refine_diff_density_max 0.996
_refine_diff_density_min -1.625
_refine_diff_density_rms 0.109
_refine_ls_extinction_method none
_refine_ls_goodness_of_fit_ref 1.050
_refine_ls_hydrogen_treatment constr
_refine_ls_matrix_type full
_refine_ls_number_parameters 1377
_refine_ls_number_reflns 16962
_refine_ls_number_restraints 2683
_refine_ls_restrained_S_all 1.079
_refine_ls_R_factor_all 0.0568
_refine_ls_R_factor_gt 0.0517
_refine_ls_shift/su_max 0.009
_refine_ls_shift/su_mean 0.000
_refine_ls_structure_factor_coef Fsqd
_refine_ls_weighting_details 'calc w=1/[\s^2^(Fo^2^)+(0.0842P)^2^+12.6624P] where P=(Fo^2^+2Fc^2^)/3'
_refine_ls_weighting_scheme calc
_refine_ls_wR_factor_gt 0.1460
_refine_ls_wR_factor_ref 0.1523
_reflns_number_gt 15111
_reflns_number_total 16962
_reflns_threshold_expression I>2\s(I)
_cod_data_source_file ja302859r_si_002.cif
_cod_data_source_block cb171
_cod_original_sg_symbol_H-M 'C 2/m'
_cod_database_code 4118175

loop_
_symmetry_equiv_pos_as_xyz
'x, y, z'
'-x, y, -z'
'x+1/2, y+1/2, z'
'-x+1/2, y+1/2, -z'
'-x, -y, -z'
'x, -y, z'
'-x+1/2, -y+1/2, -z'
'x+1/2, -y+1/2, z'

loop_
_atom_site_label
_atom_site_type_symbol
_atom_site_fract_x
_atom_site_fract_y
_atom_site_fract_z
_atom_site_U_iso_or_equiv
_atom_site_adp_type
_atom_site_occupancy
_atom_site_symmetry_multiplicity
_atom_site_calc_flag
_atom_site_refinement_flags
_atom_site_disorder_assembly
_atom_site_disorder_group
Sm1 Sm 0.27102(4) 0.5000 0.70568(6) 0.03370(18) Uani 0.601(6) 2 d SPU . 1
Sm2 Sm 0.2664(2) 0.5000 0.7146(2) 0.0624(12) Uani 0.211(6) 2 d SPU . .
Sm3 Sm 0.33192(8) 0.5000 0.92272(6) 0.0638(7) Uani 0.1328(10) 2 d SP . .
Sm4 Sm 0.30451(17) 0.5000 0.70225(16) 0.0580(14) Uani 0.0539(11) 2 d SPU . .
C1_1 C 0.39953(16) 0.24194(19) 0.8532(2) 0.0563(9) Uani 0.8260(19) 1 d PU . 1
C2_1 C 0.43904(14) 0.2895(2) 0.82396(18) 0.0566(9) Uani 0.8260(19) 1 d PU . 1
C3_1 C 0.46565(11) 0.3464(2) 0.87250(15) 0.0442(6) Uani 0.8260(19) 1 d PU . 1
C4_1 C 0.44175(12) 0.3405(2) 0.92859(16) 0.0446(6) Uani 0.8260(19) 1 d PU . 1
C5_1 C 0.40358(15) 0.2717(2) 0.91700(18) 0.0524(8) Uani 0.8260(19) 1 d PU . 1
C6_1 C 0.35992(16) 0.2735(2) 0.94661(17) 0.0552(8) Uani 0.8260(19) 1 d PU . 1
C7_1 C 0.30865(17) 0.2500(2) 0.9120(2) 0.0614(10) Uani 0.8260(19) 1 d PU . 1
C8_1 C 0.30383(16) 0.22960(17) 0.8456(2) 0.0600(9) Uani 0.8260(19) 1 d PU . 1
C9_1 C 0.35031(16) 0.22100(17) 0.8180(2) 0.0609(9) Uani 0.8260(19) 1 d PU . 1
C10_1 C 0.34769(17) 0.2311(2) 0.7519(2) 0.0635(11) Uani 0.8260(19) 1 d PU . 1
C11_1 C 0.38768(15) 0.2790(3) 0.72267(19) 0.0603(10) Uani 0.8260(19) 1 d PU . 1
C12_1 C 0.43057(13) 0.3172(3) 0.76021(17) 0.0585(9) Uani 0.8260(19) 1 d PU . 1
C13_1 C 0.44708(11) 0.4020(3) 0.74290(15) 0.0560(8) Uani 0.8260(19) 1 d PU . 1
C14_1 C 0.47806(9) 0.4539(3) 0.78948(14) 0.0520(7) Uani 0.8260(19) 1 d PU . 1
C15_1 C 0.48570(10) 0.4245(2) 0.85533(14) 0.0442(6) Uani 0.8260(19) 1 d PU . 1
C16_1 C 0.48410(12) 0.5000 0.89558(18) 0.0372(7) Uani 0.8260(19) 2 d SPU . 1
C17_1 C 0.45513(12) 0.5000 0.94791(16) 0.0297(6) Uani 0.8260(19) 2 d SPU . 1
C18_1 C 0.43308(10) 0.4172(2) 0.96471(12) 0.0346(5) Uani 0.8260(19) 1 d PU . 1
C19_1 C 0.38709(12) 0.4168(2) 0.99835(12) 0.0415(6) Uani 0.8260(19) 1 d PU . 1
C20_1 C 0.35366(16) 0.3415(3) 0.99117(15) 0.0518(8) Uani 0.8260(19) 1 d PU . 1
C21_1 C 0.29639(16) 0.3497(3) 0.99146(16) 0.0600(9) Uani 0.8260(19) 1 d PU . 1
C22_1 C 0.27120(17) 0.2972(3) 0.93958(19) 0.0614(10) Uani 0.8260(19) 1 d PU . 1
C23_1 C 0.22381(15) 0.3257(3) 0.90424(18) 0.0645(10) Uani 0.8260(19) 1 d PU . 1
C24_1 C 0.21418(14) 0.3005(2) 0.83778(18) 0.0560(8) Uani 0.8260(19) 1 d PU . 1
C25_1 C 0.25310(15) 0.25351(19) 0.8096(2) 0.0552(9) Uani 0.8260(19) 1 d PU . 1
C26_1 C 0.25258(14) 0.25369(15) 0.7399(2) 0.0519(8) Uani 0.8260(19) 1 d PU . 1
C27_1 C 0.29904(14) 0.24336(17) 0.7129(2) 0.0533(8) Uani 0.8260(19) 1 d PU . 1
C28_1 C 0.30923(15) 0.2923(2) 0.65779(18) 0.0561(9) Uani 0.8260(19) 1 d PU . 1
C29_1 C 0.36295(15) 0.3202(3) 0.66711(16) 0.0592(9) Uani 0.8260(19) 1 d PU . 1
C30_1 C 0.37735(12) 0.4055(3) 0.65016(14) 0.0554(8) Uani 0.8260(19) 1 d PU . 1
C31_1 C 0.41860(10) 0.4540(3) 0.69016(14) 0.0535(8) Uani 0.8260(19) 1 d PU . 1
C40_1 C 0.36427(17) 0.5000 1.01559(16) 0.0431(8) Uani 0.8260(19) 2 d SPU . 1
C41_1 C 0.31151(19) 0.5000 1.02593(18) 0.0512(10) Uani 0.8260(19) 2 d SPU . 1
C42_1 C 0.27715(16) 0.4252(4) 1.00916(15) 0.0635(9) Uani 0.8260(19) 1 d PU . 1
C43_1 C 0.22742(14) 0.4517(4) 0.97856(16) 0.0670(10) Uani 0.8260(19) 1 d PU . 1
C44_1 C 0.19937(14) 0.4075(4) 0.92778(18) 0.0626(9) Uani 0.8260(19) 1 d PU . 1
C45_1 C 0.16466(12) 0.4543(3) 0.88579(17) 0.0635(9) Uani 0.8260(19) 1 d PU . 1
C46_1 C 0.14940(11) 0.4227(3) 0.82135(18) 0.0551(8) Uani 0.8260(19) 1 d PU . 1
C47_1 C 0.17320(12) 0.3491(3) 0.79666(18) 0.0515(8) Uani 0.8260(19) 1 d PU . 1
C48_1 C 0.17277(11) 0.3457(2) 0.73056(16) 0.0433(6) Uani 0.8260(19) 1 d PU . 1
C49_1 C 0.21142(12) 0.2998(2) 0.70193(16) 0.0452(7) Uani 0.8260(19) 1 d PU . 1
C50_1 C 0.21813(12) 0.3422(2) 0.64496(16) 0.0405(6) Uani 0.8260(19) 1 d PU . 1
C51_1 C 0.26902(14) 0.3452(2) 0.62370(15) 0.0489(7) Uani 0.8260(19) 1 d PU . 1
C52_1 C 0.28500(13) 0.4229(3) 0.59565(12) 0.0473(7) Uani 0.8260(19) 1 d PU . 1
C53_1 C 0.33801(13) 0.4520(3) 0.61073(13) 0.0543(8) Uani 0.8260(19) 1 d PU . 1
C70_1 C 0.13603(13) 0.5000 0.7833(2) 0.0478(9) Uani 0.8260(19) 2 d SPU . 1
C71_1 C 0.14063(11) 0.5000 0.7190(2) 0.0369(7) Uani 0.8260(19) 2 d SPU . 1
C72_1 C 0.15554(9) 0.4199(2) 0.69056(14) 0.0367(5) Uani 0.8260(19) 1 d PU . 1
C73_1 C 0.18398(10) 0.4191(2) 0.63731(12) 0.0344(5) Uani 0.8260(19) 1 d PU . 1
C74_1 C 0.20039(15) 0.5000 0.60892(15) 0.0352(7) Uani 0.8260(19) 2 d SPU . 1
C75_1 C 0.25127(17) 0.5000 0.58603(16) 0.0431(8) Uani 0.8260(19) 2 d SPU . 1
C1_2 C 0.1914(2) 0.5959(5) 0.9326(3) 0.051(3) Uani 0.0870(9) 1 d PGU . -2
C2_2 C 0.17491(19) 0.5007(5) 0.9227(3) 0.060(2) Uani 0.1740(19) 2 d SPGU . -2
C3_2 C 0.2082(2) 0.4504(5) 0.9702(3) 0.065(2) Uani 0.0870(9) 1 d PGU . -2
C4_2 C 0.2449(2) 0.5008(5) 1.0063(2) 0.061(2) Uani 0.1740(19) 2 d SPGU . -2
C5_2 C 0.2324(2) 0.5917(5) 0.9832(2) 0.050(3) Uani 0.0870(9) 1 d PGU . -2
C6_2 C 0.2718(2) 0.6531(5) 0.9844(2) 0.045(3) Uani 0.0870(9) 1 d PGU . -2
C7_2 C 0.2739(2) 0.7156(4) 0.9294(3) 0.041(3) Uani 0.0870(9) 1 d PGU . -2
C8_2 C 0.2338(2) 0.7116(4) 0.8757(3) 0.041(3) Uani 0.0870(9) 1 d PGU . -2
C9_2 C 0.19200(19) 0.6535(5) 0.8787(3) 0.044(3) Uani 0.0870(9) 1 d PGU . -2
C10_2 C 0.16289(16) 0.6204(5) 0.8229(3) 0.036(3) Uani 0.0870(9) 1 d PGU . -2
C11_2 C 0.14685(13) 0.5296(5) 0.8163(3) 0.049(2) Uani 0.0870(9) 1 d PGU . -2
C12_2 C 0.1590(2) 0.4662(5) 0.8642(3) 0.056(2) Uani 0.0870(9) 1 d PGU . -2
C13_2 C 0.1769(2) 0.3791(5) 0.8489(3) 0.0565(19) Uani 0.0870(9) 1 d PGU . -2
C14_2 C 0.2024(2) 0.3312(5) 0.8957(3) 0.060(2) Uani 0.0870(9) 1 d PGU . -2
C15_2 C 0.2231(2) 0.3671(5) 0.9598(3) 0.068(2) Uani 0.0870(9) 1 d PGU . -2
C16_2 C 0.2685(3) 0.3301(5) 0.9801(3) 0.065(2) Uani 0.0870(9) 1 d PGU . -2
C17_2 C 0.3078(3) 0.3806(5) 1.0104(2) 0.057(2) Uani 0.0870(9) 1 d PGU . -2
C18_2 C 0.2978(3) 0.4710(5) 1.02638(18) 0.056(2) Uani 0.0870(9) 1 d PGU . -2
C19_2 C 0.3357(3) 0.5387(5) 1.03110(17) 0.048(2) Uani 0.0870(9) 1 d PGU . -2
C20_2 C 0.3253(3) 0.6255(5) 1.0140(2) 0.039(3) Uani 0.0870(9) 1 d PGU . -2
C21_2 C 0.3590(2) 0.6888(4) 0.9759(2) 0.044(3) Uani 0.0870(9) 1 d PGU . -2
C22_2 C 0.3247(2) 0.7378(4) 0.9245(3) 0.040(3) Uani 0.0870(9) 1 d PGU . -2
C23_2 C 0.3406(2) 0.7589(3) 0.8674(3) 0.044(3) Uani 0.0870(9) 1 d PGU . -2
C24_2 C 0.3011(2) 0.7643(3) 0.8075(3) 0.044(3) Uani 0.0870(9) 1 d PGU . -2
C25_2 C 0.2511(2) 0.7392(3) 0.8166(3) 0.043(3) Uani 0.0870(9) 1 d PGU . -2
C26_2 C 0.2132(2) 0.7086(4) 0.7572(3) 0.042(3) Uani 0.0870(9) 1 d PGU . -2
C27_2 C 0.17352(17) 0.6506(5) 0.7623(3) 0.035(3) Uani 0.0870(9) 1 d PGU . -2
C28_2 C 0.16019(15) 0.5807(5) 0.7172(3) 0.041(3) Uani 0.0870(9) 1 d PGU . -2
C29_2 C 0.1484(1) 0.5005(5) 0.7493(3) 0.048(2) Uani 0.1740(19) 2 d SPGU . -2
C30_2 C 0.1661(2) 0.4202(5) 0.7349(3) 0.0476(19) Uani 0.0870(9) 1 d PGU . -2
C31_2 C 0.1845(2) 0.3541(4) 0.7822(3) 0.0509(19) Uani 0.0870(9) 1 d PGU . -2
C32_2 C 0.2182(2) 0.2948(4) 0.7711(3) 0.0505(17) Uani 0.0870(9) 1 d PGU . -2
C33_2 C 0.2510(3) 0.2486(3) 0.8245(3) 0.056(2) Uani 0.0870(9) 1 d PGU . -2
C34_2 C 0.2400(3) 0.2649(4) 0.8833(3) 0.062(2) Uani 0.0870(9) 1 d PGU . -2
C35_2 C 0.2799(3) 0.2669(4) 0.9411(3) 0.062(2) Uani 0.0870(9) 1 d PGU . -2
C36_2 C 0.3277(3) 0.2395(4) 0.9307(3) 0.057(2) Uani 0.0870(9) 1 d PGU . -2
C37_2 C 0.3711(3) 0.2830(4) 0.9647(3) 0.053(2) Uani 0.0870(9) 1 d PGU . -2
C38_2 C 0.3615(3) 0.3588(5) 1.0054(2) 0.051(2) Uani 0.0870(9) 1 d PGU . -2
C39_2 C 0.4026(2) 0.4207(5) 1.0090(2) 0.042(2) Uani 0.0870(9) 1 d PGU . -2
C40_2 C 0.3898(2) 0.5127(5) 1.02398(18) 0.044(2) Uani 0.0870(9) 1 d PGU . -2
C41_2 C 0.4202(2) 0.5764(5) 1.0016(2) 0.041(3) Uani 0.0870(9) 1 d PGU . -2
C42_2 C 0.4032(2) 0.6648(4) 0.9691(2) 0.050(3) Uani 0.0870(9) 1 d PGU . -2
C43_2 C 0.4223(2) 0.6970(4) 0.9123(3) 0.045(3) Uani 0.0870(9) 1 d PGU . -2
C44_2 C 0.3969(2) 0.7412(3) 0.8617(3) 0.046(3) Uani 0.0870(9) 1 d PGU . -2
C45_2 C 0.4114(2) 0.7347(4) 0.7988(3) 0.040(3) Uani 0.0870(9) 1 d PGU . -2
C46_2 C 0.3741(2) 0.7468(4) 0.7445(3) 0.042(3) Uani 0.0870(9) 1 d PGU . -2
C47_2 C 0.3185(2) 0.7596(3) 0.7480(3) 0.046(3) Uani 0.0870(9) 1 d PGU . -2
C48_2 C 0.2870(2) 0.7357(4) 0.6952(3) 0.052(3) Uani 0.0870(9) 1 d PGU . -2
C49_2 C 0.2350(2) 0.7102(4) 0.6991(3) 0.043(3) Uani 0.0870(9) 1 d PGU . -2
C50_2 C 0.2191(2) 0.6453(5) 0.6509(2) 0.046(3) Uani 0.0870(9) 1 d PGU . -2
C51_2 C 0.18591(18) 0.5780(5) 0.6606(2) 0.046(3) Uani 0.0870(9) 1 d PGU . -2
C52_2 C 0.1932(2) 0.5003(5) 0.6374(2) 0.048(2) Uani 0.1740(19) 2 d SPGU . -2
C53_2 C 0.18439(18) 0.4207(5) 0.6739(3) 0.046(2) Uani 0.0870(9) 1 d PGU . -2
C54_2 C 0.2230(2) 0.3526(5) 0.6611(3) 0.0444(19) Uani 0.0870(9) 1 d PGU . -2
C55_2 C 0.2394(2) 0.2910(4) 0.7107(3) 0.0482(19) Uani 0.0870(9) 1 d PGU . -2
C56_2 C 0.2874(3) 0.2568(4) 0.7034(3) 0.055(2) Uani 0.0870(9) 1 d PGU . -2
C57_2 C 0.3221(3) 0.2206(3) 0.7584(3) 0.053(2) Uani 0.0870(9) 1 d PGU . -2
C58_2 C 0.3021(3) 0.2138(3) 0.8170(3) 0.056(2) Uani 0.0870(9) 1 d PGU . -2
C59_2 C 0.3405(3) 0.2109(3) 0.8681(3) 0.0568(19) Uani 0.0870(9) 1 d PGU . -2
C60_2 C 0.3956(3) 0.2358(3) 0.8653(3) 0.054(2) Uani 0.0870(9) 1 d PGU . -2
C61_2 C 0.4108(3) 0.2770(4) 0.9243(3) 0.052(2) Uani 0.0870(9) 1 d PGU . -2
C62_2 C 0.4475(2) 0.3432(4) 0.9264(3) 0.0446(19) Uani 0.0870(9) 1 d PGU . -2
C63_2 C 0.4446(2) 0.4152(5) 0.9746(2) 0.0402(19) Uani 0.0870(9) 1 d PGU . -2
C64_2 C 0.47047(17) 0.4922(5) 0.9391(3) 0.042(2) Uani 0.0870(9) 1 d PGU . -2
C65_2 C 0.45818(18) 0.5678(5) 0.9509(2) 0.043(3) Uani 0.0870(9) 1 d PGU . -2
C66_2 C 0.46051(17) 0.6297(4) 0.8997(3) 0.049(3) Uani 0.0870(9) 1 d PGU . -2
C67_2 C 0.46832(15) 0.6153(4) 0.8382(3) 0.048(3) Uani 0.0870(9) 1 d PGU . -2
C68_2 C 0.44726(18) 0.6715(4) 0.7870(3) 0.040(3) Uani 0.0870(9) 1 d PGU . -2
C69_2 C 0.43555(18) 0.6385(5) 0.7242(3) 0.041(3) Uani 0.0870(9) 1 d PGU . -2
C70_2 C 0.3933(2) 0.6927(4) 0.6975(3) 0.043(3) Uani 0.0870(9) 1 d PGU . -2
C71_2 C 0.3590(2) 0.6609(5) 0.6480(2) 0.047(3) Uani 0.0870(9) 1 d PGU . -2
C72_2 C 0.3063(2) 0.6870(4) 0.6441(2) 0.048(3) Uani 0.0870(9) 1 d PGU . -2
C73_2 C 0.2643(2) 0.6322(5) 0.6173(2) 0.048(3) Uani 0.0870(9) 1 d PGU . -2
C74_2 C 0.2737(2) 0.5450(5) 0.59344(17) 0.048(3) Uani 0.0870(9) 1 d PGU . -2
C75_2 C 0.2384(2) 0.4813(5) 0.60059(19) 0.047(2) Uani 0.0870(9) 1 d PGU . -2
C76_2 C 0.2539(2) 0.3883(5) 0.6174(2) 0.048(2) Uani 0.0870(9) 1 d PGU . -2
C77_2 C 0.3056(2) 0.3668(5) 0.6210(2) 0.0539(19) Uani 0.0870(9) 1 d PGU . -2
C78_2 C 0.3220(3) 0.2953(4) 0.6638(3) 0.055(2) Uani 0.0870(9) 1 d PGU . -2
C79_2 C 0.3746(3) 0.2961(4) 0.6960(3) 0.057(2) Uani 0.0870(9) 1 d PGU . -2
C80_2 C 0.3750(3) 0.2463(3) 0.7529(3) 0.056(2) Uani 0.0870(9) 1 d PGU . -2
C81_2 C 0.4115(3) 0.2664(4) 0.8062(3) 0.053(2) Uani 0.0870(9) 1 d PGU . -2
C82_2 C 0.4453(2) 0.3386(4) 0.8059(3) 0.0461(18) Uani 0.0870(9) 1 d PGU . -2
C83_2 C 0.4659(2) 0.3770(4) 0.8660(3) 0.0460(19) Uani 0.0870(9) 1 d PGU . -2
C84_2 C 0.48005(14) 0.4638(5) 0.8732(3) 0.045(2) Uani 0.0870(9) 1 d PGU . -2
C85_2 C 0.47599(13) 0.5203(5) 0.8228(3) 0.050(2) Uani 0.0870(9) 1 d PGU . -2
C86_2 C 0.45876(15) 0.4863(5) 0.7555(3) 0.057(2) Uani 0.0870(9) 1 d PGU . -2
C87_2 C 0.43991(17) 0.5455(5) 0.7079(2) 0.051(3) Uani 0.0870(9) 1 d PGU . -2
C88_2 C 0.4092(2) 0.5203(5) 0.6549(2) 0.050(2) Uani 0.0870(9) 1 d PGU . -2
C89_2 C 0.3687(2) 0.5770(5) 0.6235(2) 0.047(3) Uani 0.0870(9) 1 d PGU . -2
C90_2 C 0.3279(2) 0.5199(5) 0.59626(17) 0.052(3) Uani 0.0870(9) 1 d PGU . -2
C91_2 C 0.3420(2) 0.4286(5) 0.6103(2) 0.053(2) Uani 0.0870(9) 1 d PGU . -2
C92_2 C 0.3929(2) 0.4318(5) 0.6470(2) 0.054(2) Uani 0.0870(9) 1 d PGU . -2
C93_2 C 0.4076(2) 0.3659(5) 0.6930(3) 0.0554(17) Uani 0.0870(9) 1 d PGU . -2
C94_2 C 0.44434(18) 0.3985(4) 0.7528(3) 0.054(2) Uani 0.0870(9) 1 d PGU . -2
Ni1 Ni 0.482724(9) 0.5000 0.577404(11) 0.01162(6) Uani 1 2 d S . .
N1 N 0.53990(6) 0.5000 0.64774(8) 0.0138(2) Uani 1 2 d SU . .
N2 N 0.48158(4) 0.37038(7) 0.57866(5) 0.01383(18) Uani 1 1 d U . .
N3 N 0.42435(6) 0.5000 0.50857(8) 0.0134(2) Uani 1 2 d SU . .
C95 C 0.60479(5) 0.45479(9) 0.72834(6) 0.0167(2) Uani 1 1 d U . .
C96 C 0.56454(5) 0.42803(9) 0.67818(6) 0.0148(2) Uani 1 1 d U . .
C97 C 0.55234(5) 0.34079(9) 0.66429(6) 0.0160(2) Uani 1 1 d U . .
H97 H 0.5723 0.2963 0.6880 0.019 Uiso 1 1 calc R . .
C98 C 0.51295(5) 0.31437(8) 0.61810(6) 0.0152(2) Uani 1 1 d U . .
C99 C 0.49937(5) 0.22255(8) 0.60519(7) 0.0173(2) Uani 1 1 d U . .
C100 C 0.45929(5) 0.22277(8) 0.55663(7) 0.0173(2) Uani 1 1 d U . .
C101 C 0.44895(5) 0.31456(8) 0.54063(6) 0.0148(2) Uani 1 1 d U . .
C102 C 0.41018(5) 0.34110(8) 0.49385(6) 0.0156(2) Uani 1 1 d U . .
H102 H 0.3905 0.2967 0.4699 0.019 Uiso 1 1 calc R . .
C103 C 0.39826(5) 0.42829(8) 0.47970(6) 0.01444(19) Uani 1 1 d U . .
C104 C 0.35535(5) 0.45504(9) 0.43312(6) 0.0155(2) Uani 1 1 d U . .
C105 C 0.63751(6) 0.39333(10) 0.77232(7) 0.0213(2) Uani 1 1 d U . .
H10A H 0.6699 0.4245 0.7904 0.026 Uiso 1 1 calc R . .
H10B H 0.6481 0.3422 0.7478 0.026 Uiso 1 1 calc R . .
C106 C 0.60915(8) 0.35937(13) 0.82627(9) 0.0308(3) Uani 1 1 d U . .
H10C H 0.6332 0.3230 0.8549 0.046 Uiso 1 1 calc R . .
H10D H 0.5788 0.3237 0.8089 0.046 Uiso 1 1 calc R . .
H10E H 0.5972 0.4096 0.8497 0.046 Uiso 1 1 calc R . .
C107 C 0.52489(6) 0.14540(9) 0.64100(8) 0.0223(3) Uani 1 1 d U . .
H10F H 0.5634 0.1544 0.6470 0.027 Uiso 1 1 calc R . .
H10G H 0.5174 0.0912 0.6154 0.027 Uiso 1 1 calc R . .
C108 C 0.50640(10) 0.13183(13) 0.70549(10) 0.0367(4) Uani 1 1 d U . .
H10H H 0.5256 0.0824 0.7273 0.055 Uiso 1 1 calc R . .
H10I H 0.4687 0.1187 0.6998 0.055 Uiso 1 1 calc R . .
H10J H 0.5129 0.1857 0.7308 0.055 Uiso 1 1 calc R . .
C109 C 0.42920(6) 0.14631(9) 0.52511(8) 0.0229(3) Uani 1 1 d U . .
H10K H 0.4496 0.0913 0.5347 0.027 Uiso 1 1 calc R . .
H10L H 0.4251 0.1551 0.4787 0.027 Uiso 1 1 calc R . .
C110 C 0.37460(8) 0.13527(13) 0.54648(10) 0.0331(4) Uani 1 1 d U . .
H11A H 0.3576 0.0824 0.5267 0.050 Uiso 1 1 calc R . .
H11B H 0.3531 0.1873 0.5337 0.050 Uiso 1 1 calc R . .
H11C H 0.3783 0.1291 0.5926 0.050 Uiso 1 1 calc R . .
C111 C 0.31649(5) 0.39371(10) 0.39724(7) 0.0191(2) Uani 1 1 d U . .
H11D H 0.3351 0.3407 0.3843 0.023 Uiso 1 1 calc R . .
H11E H 0.2999 0.4236 0.3584 0.023 Uiso 1 1 calc R . .
C112 C 0.27376(6) 0.36516(12) 0.43701(8) 0.0253(3) Uani 1 1 d U . .
H11F H 0.2472 0.3300 0.4109 0.038 Uiso 1 1 calc R . .
H11G H 0.2572 0.4177 0.4527 0.038 Uiso 1 1 calc R . .
H11H H 0.2895 0.3295 0.4729 0.038 Uiso 1 1 calc R . .
C113 C 0.12273(12) 0.5000 0.21402(16) 0.0223(4) Uani 0.40 1 d PU A 1
H113 H 0.0913 0.5000 0.2332 0.027 Uiso 0.40 1 calc PR A 1
C114 C 0.12000(11) 0.5000 0.14837(14) 0.0236(5) Uani 0.40 1 d PU A 1
H114 H 0.0868 0.5000 0.1229 0.028 Uiso 0.40 1 calc PR A 1
C115 C 0.16584(12) 0.5000 0.12012(13) 0.0238(5) Uani 0.40 1 d PU A 1
H115 H 0.1642 0.5000 0.0753 0.029 Uiso 0.40 1 calc PR A 1
C116 C 0.21431(17) 0.5000 0.15795(19) 0.0265(7) Uani 0.40 1 d PU A 1
H116 H 0.2458 0.5000 0.1389 0.032 Uiso 0.40 1 calc PR A 1
C117 C 0.21675(11) 0.5000 0.22321(15) 0.0236(5) Uani 0.40 1 d PU A 1
H117 H 0.2499 0.5000 0.2487 0.028 Uiso 0.40 1 calc PR A 1
C118 C 0.17096(11) 0.5000 0.25174(13) 0.0203(4) Uani 0.40 1 d PU A 1
C119 C 0.17492(17) 0.5000 0.32724(18) 0.0235(7) Uani 0.40 1 d PU A 1
H11I H 0.2045 0.5370 0.3449 0.035 Uiso 0.40 1 calc PR A 1
H11J H 0.1803 0.4394 0.3430 0.035 Uiso 0.40 1 calc PR A 1
H11K H 0.1423 0.5236 0.3400 0.035 Uiso 0.40 1 calc PR A 1
C120 C 0.1289(5) 0.5000 0.1849(8) 0.0252(15) Uani 0.10 1 d PU B 2
H120 H 0.1102 0.5000 0.1434 0.030 Uiso 0.10 1 calc PR B 2
C121 C 0.1024(6) 0.5000 0.2348(7) 0.0286(18) Uani 0.10 1 d PU B 2
H121 H 0.0651 0.5000 0.2283 0.034 Uiso 0.10 1 calc PR B 2
C122 C 0.1286(5) 0.5000 0.2971(6) 0.0263(16) Uani 0.10 1 d PU B 2
H122 H 0.1081 0.5000 0.3311 0.032 Uiso 0.10 1 calc PR B 2
C123 C 0.1800(6) 0.5000 0.3107(7) 0.019(2) Uani 0.10 1 d PU B 2
H123 H 0.1971 0.5000 0.3529 0.023 Uiso 0.10 1 calc PR B 2
C124 C 0.2099(5) 0.5000 0.2539(7) 0.0270(16) Uani 0.10 1 d PU B 2
H124 H 0.2471 0.5000 0.2604 0.032 Uiso 0.10 1 calc PR B 2
C125 C 0.1843(5) 0.5000 0.1929(6) 0.0253(13) Uani 0.10 1 d PU B 2
C126 C 0.2140(10) 0.5000 0.1376(9) 0.035(3) Uani 0.10 1 d PU B 2
H12A H 0.2514 0.5000 0.1531 0.052 Uiso 0.10 1 d PR B 2
H12B H 0.2055 0.5530 0.1119 0.052 Uiso 0.20 1 d PR B 2
C127 C -0.06491(14) 0.5170(2) 0.01927(16) 0.0265(8) Uani 0.50 1 d PU C -1
H127 H -0.0783 0.5548 -0.0146 0.032 Uiso 0.50 1 calc PR C -1
C128 C -0.06657(16) 0.4263(3) 0.01057(19) 0.0329(7) Uani 0.50 1 d PU C -1
H128 H -0.0814 0.4025 -0.0290 0.040 Uiso 0.50 1 calc PR C -1
C129 C -0.04637(18) 0.3689(3) 0.0601(3) 0.0377(8) Uani 0.50 1 d PU C -1
H129 H -0.0476 0.3066 0.0544 0.045 Uiso 0.50 1 calc PR C -1
C130 C -0.02509(18) 0.4050(4) 0.1163(2) 0.0398(9) Uani 0.50 1 d PU C -1
H130 H -0.0109 0.3672 0.1498 0.048 Uiso 0.50 1 calc PR C -1
C131 C -0.02384(13) 0.4941(17) 0.12517(16) 0.0338(18) Uani 0.50 1 d PU C -1
H131 H -0.0090 0.5170 0.1650 0.041 Uiso 0.50 1 calc PR C -1
C132 C -0.04391(14) 0.5537(3) 0.07693(18) 0.0290(6) Uani 0.50 1 d PU C -1
C133 C -0.04366(19) 0.6559(3) 0.0867(3) 0.0391(10) Uani 0.50 1 d PU C -1
H13A H -0.0235 0.6704 0.1276 0.059 Uiso 0.50 1 calc PR C -1
H13B H -0.0798 0.6770 0.0859 0.059 Uiso 0.50 1 calc PR C -1
H133 H -0.0275 0.6845 0.0527 0.059 Uiso 0.50 1 calc PR C -1

loop_
_atom_site_aniso_label
_atom_site_aniso_U_11
_atom_site_aniso_U_22
_atom_site_aniso_U_33
_atom_site_aniso_U_23
_atom_site_aniso_U_13
_atom_site_aniso_U_12
Sm1 0.0308(2) 0.0574(3) 0.0113(3) 0.000 -0.00374(17) 0.000
Sm2 0.0662(18) 0.1071(19) 0.0101(9) 0.000 -0.0091(8) 0.000
Sm3 0.0621(10) 0.1106(17) 0.0177(5) 0.000 0.0007(5) 0.000
Sm4 0.037(2) 0.112(3) 0.0261(14) 0.000 0.0074(11) 0.000
C1_1 0.0621(16) 0.0218(9) 0.0745(19) -0.0078(11) -0.0319(15) 0.0207(10)
C2_1 0.0489(14) 0.0561(16) 0.0577(16) -0.0236(13) -0.0204(13) 0.0382(13)
C3_1 0.0324(11) 0.0489(14) 0.0464(13) -0.0127(11) -0.0138(10) 0.0200(10)
C4_1 0.0389(12) 0.0408(12) 0.0474(13) 0.0006(11) -0.0202(11) 0.0146(10)
C5_1 0.0605(16) 0.0311(11) 0.0560(15) 0.0079(11) -0.0292(13) 0.0103(11)
C6_1 0.0703(18) 0.0371(12) 0.0496(15) 0.0263(12) -0.0249(14) -0.0069(12)
C7_1 0.0702(19) 0.0400(13) 0.0641(18) 0.0338(13) -0.0290(15) -0.0270(14)
C8_1 0.0703(18) 0.0190(9) 0.078(2) 0.0199(11) -0.0386(16) -0.0162(10)
C9_1 0.0730(18) 0.0179(9) 0.0786(19) -0.0046(11) -0.0411(16) 0.0110(10)
C10_1 0.076(2) 0.0278(11) 0.0735(19) -0.0283(12) -0.0405(17) 0.0279(13)
C11_1 0.0536(16) 0.0637(18) 0.0581(18) -0.0382(15) -0.0138(14) 0.0388(14)
C12_1 0.0381(12) 0.0803(19) 0.0530(15) -0.0342(15) -0.0094(11) 0.0365(13)
C13_1 0.0253(10) 0.104(2) 0.0392(12) -0.0216(14) 0.0057(9) 0.0262(13)
C14_1 0.0178(8) 0.102(2) 0.0371(12) -0.0071(14) 0.0060(8) 0.0108(11)
C15_1 0.0200(9) 0.0686(17) 0.0419(12) -0.0112(12) -0.0034(8) 0.0146(10)
C16_1 0.0184(11) 0.0562(19) 0.0345(15) 0.000 -0.0067(10) 0.000
C17_1 0.0176(11) 0.0432(15) 0.0262(12) 0.000 -0.0056(9) 0.000
C18_1 0.0331(10) 0.0363(10) 0.0298(10) 0.0058(8) -0.0139(8) 0.0049(8)
C19_1 0.0465(13) 0.0522(14) 0.0229(9) 0.0140(9) -0.0069(9) -0.0041(11)
C20_1 0.0640(17) 0.0576(16) 0.0298(11) 0.0263(12) -0.0094(11) -0.0145(14)
C21_1 0.0647(18) 0.078(2) 0.0346(13) 0.0301(14) -0.0017(12) -0.0291(16)
C22_1 0.0686(19) 0.0612(18) 0.0495(15) 0.0360(14) -0.0110(14) -0.0352(16)
C23_1 0.0546(17) 0.084(2) 0.0511(16) 0.0374(15) -0.0060(13) -0.0421(16)
C24_1 0.0509(14) 0.0516(14) 0.0602(16) 0.0291(13) -0.0132(12) -0.0344(12)
C25_1 0.0610(17) 0.0242(10) 0.0706(18) 0.0210(11) -0.0296(15) -0.0235(11)
C26_1 0.0630(16) 0.0152(8) 0.0668(17) -0.0014(9) -0.0325(14) -0.0087(9)
C27_1 0.0617(16) 0.0218(9) 0.0654(17) -0.0232(10) -0.0339(13) 0.0169(10)
C28_1 0.0589(17) 0.0496(14) 0.0525(15) -0.0383(13) -0.0210(13) 0.0224(13)
C29_1 0.0533(16) 0.078(2) 0.0416(14) -0.0370(14) -0.0122(12) 0.0373(15)
C30_1 0.0378(13) 0.102(2) 0.0281(10) -0.0213(14) 0.0095(9) 0.0257(14)
C31_1 0.0239(10) 0.107(2) 0.0320(11) -0.0152(13) 0.0133(8) 0.0084(12)
C40_1 0.0423(17) 0.068(2) 0.0181(12) 0.000 0.0010(12) 0.000
C41_1 0.0431(19) 0.092(3) 0.0199(13) 0.000 0.0099(13) 0.000
C42_1 0.0547(16) 0.110(3) 0.0281(11) 0.0181(15) 0.0121(11) -0.0160(17)
C43_1 0.0433(15) 0.130(3) 0.0325(12) 0.0092(16) 0.0212(11) -0.0214(17)
C44_1 0.0339(12) 0.112(2) 0.0448(14) 0.0240(16) 0.0164(11) -0.0239(15)
C45_1 0.0287(11) 0.120(3) 0.0461(15) 0.0164(17) 0.0199(11) -0.0112(14)
C46_1 0.0237(10) 0.088(2) 0.0544(15) 0.0163(15) 0.0093(10) -0.0202(12)
C47_1 0.0317(11) 0.0620(16) 0.0577(16) 0.0235(14) -0.0062(11) -0.0313(11)
C48_1 0.0343(11) 0.0379(11) 0.0528(14) 0.0069(11) -0.0135(10) -0.0234(9)
C49_1 0.0460(13) 0.0227(9) 0.0580(15) -0.0018(9) -0.0270(12) -0.0107(9)
C50_1 0.0434(12) 0.0247(9) 0.0460(13) -0.0181(9) -0.0229(10) 0.0001(8)
C51_1 0.0563(15) 0.0471(14) 0.0375(12) -0.0296(11) -0.0161(11) 0.0129(12)
C52_1 0.0464(13) 0.0726(18) 0.0212(9) -0.0171(11) -0.0019(9) 0.0125(13)
C53_1 0.0432(13) 0.102(2) 0.0196(9) -0.0060(12) 0.0100(9) 0.0105(15)
C70_1 0.0140(11) 0.080(3) 0.050(2) 0.000 0.0094(12) 0.000
C71_1 0.0113(10) 0.0492(17) 0.0482(18) 0.000 -0.0045(11) 0.000
C72_1 0.0204(8) 0.0416(11) 0.0440(12) -0.0004(10) -0.0121(8) -0.0109(8)
C73_1 0.0334(10) 0.0297(9) 0.0342(11) -0.0072(8) -0.0189(9) -0.0019(8)
C74_1 0.0431(16) 0.0388(15) 0.0187(11) 0.000 -0.0155(11) 0.000
C75_1 0.0415(17) 0.071(2) 0.0152(11) 0.000 -0.0033(11) 0.000
C1_2 0.034(6) 0.072(6) 0.050(6) 0.007(6) 0.016(5) -0.004(6)
C2_2 0.031(4) 0.099(4) 0.051(4) 0.015(4) 0.014(4) -0.016(4)
C3_2 0.043(4) 0.108(4) 0.046(4) 0.017(4) 0.015(4) -0.020(4)
C4_2 0.051(4) 0.099(4) 0.035(4) 0.012(4) 0.019(4) -0.014(4)
C5_2 0.047(6) 0.066(6) 0.041(6) 0.006(6) 0.015(5) 0.001(6)
C6_2 0.042(6) 0.047(6) 0.046(6) -0.003(5) 0.008(5) 0.013(5)
C7_2 0.043(6) 0.026(5) 0.055(6) -0.006(6) 0.005(6) 0.005(5)
C8_2 0.035(5) 0.030(5) 0.059(6) 0.000(5) 0.007(5) 0.004(5)
C9_2 0.026(5) 0.047(6) 0.057(6) 0.009(5) 0.003(5) 0.000(5)
C10_2 0.011(4) 0.043(5) 0.054(6) 0.013(5) -0.001(5) 0.007(5)
C11_2 0.019(4) 0.071(4) 0.059(4) 0.009(4) 0.007(4) -0.004(4)
C12_2 0.026(4) 0.090(4) 0.054(4) 0.016(4) 0.015(4) -0.014(4)
C13_2 0.037(3) 0.078(3) 0.055(3) 0.020(3) 0.006(3) -0.024(3)
C14_2 0.045(4) 0.081(4) 0.052(4) 0.025(4) -0.003(4) -0.031(4)
C15_2 0.051(4) 0.103(4) 0.049(4) 0.020(4) 0.006(4) -0.024(4)
C16_2 0.063(4) 0.086(4) 0.044(4) 0.023(4) -0.003(4) -0.021(4)
C17_2 0.060(4) 0.080(4) 0.030(4) 0.022(4) 0.007(4) -0.015(4)
C18_2 0.053(4) 0.089(4) 0.030(4) 0.008(4) 0.014(4) -0.010(4)
C19_2 0.049(4) 0.072(4) 0.026(4) 0.001(4) 0.012(4) 0.001(4)
C20_2 0.042(5) 0.048(5) 0.031(5) -0.007(5) 0.014(5) 0.013(5)
C21_2 0.051(6) 0.036(6) 0.047(6) -0.011(5) 0.008(5) 0.009(5)
C22_2 0.044(6) 0.022(5) 0.055(6) -0.015(5) 0.011(5) 0.013(5)
C23_2 0.042(6) 0.030(5) 0.063(6) -0.002(5) 0.018(5) 0.008(5)
C24_2 0.041(6) 0.031(5) 0.061(6) 0.005(5) 0.017(5) 0.013(5)
C25_2 0.038(6) 0.033(6) 0.059(6) 0.004(6) 0.011(6) 0.020(5)
C26_2 0.037(5) 0.040(5) 0.050(6) 0.017(5) 0.009(5) 0.031(5)
C27_2 0.019(5) 0.041(5) 0.044(6) 0.015(5) 0.002(5) 0.024(4)
C28_2 0.021(4) 0.056(5) 0.043(5) 0.018(4) -0.015(4) 0.012(4)
C29_2 0.024(4) 0.064(4) 0.053(4) 0.007(4) -0.002(4) 0.000(4)
C30_2 0.032(3) 0.055(3) 0.052(3) 0.008(3) -0.006(3) -0.009(3)
C31_2 0.034(3) 0.058(3) 0.057(3) 0.017(3) -0.005(3) -0.024(3)
C32_2 0.047(3) 0.038(3) 0.060(3) 0.013(3) -0.020(3) -0.022(3)
C33_2 0.059(4) 0.035(4) 0.067(4) 0.022(4) -0.023(4) -0.022(3)
C34_2 0.059(3) 0.062(3) 0.060(3) 0.028(3) -0.014(3) -0.026(3)
C35_2 0.066(4) 0.062(4) 0.051(4) 0.030(4) -0.013(4) -0.025(4)
C36_2 0.066(4) 0.042(4) 0.055(4) 0.027(4) -0.022(4) -0.010(4)
C37_2 0.063(4) 0.044(4) 0.045(4) 0.022(4) -0.020(4) 0.002(4)
C38_2 0.060(4) 0.060(4) 0.029(4) 0.022(3) -0.006(4) -0.009(4)
C39_2 0.045(4) 0.053(4) 0.026(4) 0.011(3) -0.008(4) 0.001(4)
C40_2 0.049(4) 0.059(4) 0.023(4) 0.001(4) -0.001(4) -0.004(4)
C41_2 0.041(5) 0.045(5) 0.033(5) -0.003(5) -0.016(5) -0.004(5)
C42_2 0.055(6) 0.043(6) 0.048(6) -0.009(5) -0.006(5) -0.003(5)
C43_2 0.044(6) 0.037(6) 0.051(6) -0.005(6) -0.006(6) -0.007(5)
C44_2 0.041(6) 0.034(6) 0.064(6) 0.006(6) 0.007(6) -0.003(5)
C45_2 0.028(5) 0.032(5) 0.063(6) 0.018(5) 0.020(5) 0.000(5)
C46_2 0.036(5) 0.036(6) 0.057(6) 0.026(5) 0.023(5) 0.005(5)
C47_2 0.039(6) 0.040(6) 0.061(6) 0.019(5) 0.013(6) 0.012(5)
C48_2 0.049(6) 0.048(6) 0.057(6) 0.025(6) 0.003(6) 0.015(6)
C49_2 0.041(6) 0.044(6) 0.043(6) 0.030(5) 0.002(5) 0.031(5)
C50_2 0.048(6) 0.049(6) 0.036(6) 0.033(5) -0.009(5) 0.016(5)
C51_2 0.045(5) 0.054(5) 0.031(5) 0.017(4) -0.021(4) 0.006(4)
C52_2 0.052(4) 0.051(4) 0.035(4) 0.001(4) -0.015(4) 0.001(4)
C53_2 0.042(4) 0.046(4) 0.046(4) -0.003(4) -0.011(4) -0.001(4)
C54_2 0.047(3) 0.035(3) 0.045(3) -0.015(3) -0.019(3) 0.000(3)
C55_2 0.051(3) 0.028(3) 0.056(3) -0.008(3) -0.027(3) -0.004(3)
C56_2 0.061(4) 0.031(4) 0.063(4) -0.018(4) -0.028(4) 0.011(4)
C57_2 0.063(4) 0.017(3) 0.069(4) -0.017(3) -0.031(4) 0.017(3)
C58_2 0.065(4) 0.020(3) 0.072(4) 0.008(4) -0.030(4) -0.005(3)
C59_2 0.066(3) 0.026(3) 0.069(3) 0.014(3) -0.028(3) -0.001(3)
C60_2 0.061(4) 0.027(4) 0.065(4) 0.005(4) -0.027(4) 0.011(4)
C61_2 0.057(3) 0.036(3) 0.053(3) 0.008(3) -0.025(3) 0.011(3)
C62_2 0.040(3) 0.042(3) 0.045(3) -0.002(3) -0.019(3) 0.011(3)
C63_2 0.035(3) 0.046(3) 0.034(3) 0.006(3) -0.015(3) 0.004(3)
C64_2 0.031(4) 0.050(4) 0.039(3) 0.000(4) -0.012(3) 0.001(4)
C65_2 0.037(5) 0.049(5) 0.038(5) -0.002(4) -0.015(4) -0.001(4)
C66_2 0.045(6) 0.047(6) 0.049(6) -0.003(6) -0.014(5) -0.009(5)
C67_2 0.035(5) 0.052(6) 0.053(6) -0.003(5) -0.009(5) 0.001(5)
C68_2 0.022(5) 0.035(5) 0.063(6) 0.006(6) 0.007(5) -0.003(5)
C69_2 0.024(5) 0.046(6) 0.053(6) 0.005(5) 0.011(5) -0.001(5)
C70_2 0.034(5) 0.046(6) 0.053(6) 0.013(6) 0.017(5) 0.000(5)
C71_2 0.041(6) 0.059(6) 0.043(6) 0.008(6) 0.017(5) 0.008(6)
C72_2 0.046(6) 0.051(6) 0.048(6) 0.028(6) 0.007(6) 0.009(6)
C73_2 0.055(6) 0.052(6) 0.037(6) 0.025(5) 0.007(5) 0.008(6)
C74_2 0.054(5) 0.063(5) 0.027(4) 0.005(4) 0.004(4) 0.002(5)
C75_2 0.054(4) 0.058(4) 0.026(4) -0.004(3) -0.007(4) 0.002(4)
C76_2 0.054(4) 0.051(4) 0.036(3) -0.017(3) -0.008(3) 0.009(4)
C77_2 0.054(3) 0.070(3) 0.036(3) -0.021(3) -0.004(3) 0.011(3)
C78_2 0.058(3) 0.052(3) 0.049(3) -0.030(3) -0.016(3) 0.016(3)
C79_2 0.052(4) 0.063(4) 0.050(4) -0.031(4) -0.012(4) 0.028(4)
C80_2 0.061(4) 0.036(4) 0.063(4) -0.026(4) -0.024(4) 0.023(4)
C81_2 0.049(4) 0.046(4) 0.058(4) -0.019(4) -0.018(4) 0.025(4)
C82_2 0.030(3) 0.063(3) 0.043(3) -0.021(3) -0.006(3) 0.031(3)
C83_2 0.034(3) 0.054(3) 0.046(3) -0.013(3) -0.011(3) 0.017(3)
C84_2 0.029(4) 0.059(4) 0.044(4) -0.010(4) -0.012(4) 0.012(4)
C85_2 0.029(3) 0.072(4) 0.046(4) -0.007(4) -0.007(3) 0.013(3)
C86_2 0.027(3) 0.093(4) 0.048(4) -0.007(4) 0.000(3) 0.011(4)
C87_2 0.024(4) 0.079(5) 0.050(5) -0.004(5) 0.006(4) 0.010(4)
C88_2 0.029(4) 0.085(5) 0.036(4) -0.014(4) 0.006(4) 0.016(4)
C89_2 0.040(5) 0.071(6) 0.034(5) -0.008(5) 0.016(5) 0.010(5)
C90_2 0.050(5) 0.081(5) 0.029(4) -0.007(4) 0.019(4) 0.011(5)
C91_2 0.044(4) 0.088(4) 0.028(4) -0.014(4) 0.008(3) 0.012(4)
C92_2 0.035(4) 0.095(4) 0.034(3) -0.013(4) 0.010(3) 0.016(4)
C93_2 0.037(3) 0.086(3) 0.042(3) -0.026(3) 0.001(3) 0.027(3)
C94_2 0.028(3) 0.091(3) 0.043(3) -0.019(3) 0.001(3) 0.023(3)
Ni1 0.01028(10) 0.01026(10) 0.01416(10) 0.000 0.00096(7) 0.000
N1 0.0122(6) 0.0136(6) 0.0152(6) 0.000 0.0008(5) 0.000
N2 0.0127(4) 0.0118(4) 0.0168(4) 0.0002(3) 0.0011(3) 0.0003(3)
N3 0.0119(6) 0.0118(5) 0.0160(6) 0.000 0.0000(5) 0.000
C95 0.0149(5) 0.0187(5) 0.0162(5) 0.0003(4) 0.0007(4) 0.0008(4)
C96 0.0134(5) 0.0157(5) 0.0154(5) 0.0005(4) 0.0016(4) 0.0011(4)
C97 0.0158(5) 0.0145(5) 0.0176(5) 0.0009(4) 0.0011(4) 0.0023(4)
C98 0.0148(5) 0.0128(4) 0.0182(5) 0.0003(4) 0.0021(4) 0.0012(4)
C99 0.0182(5) 0.0119(5) 0.0217(6) 0.0008(4) 0.0023(4) 0.0017(4)
C100 0.0179(5) 0.0117(5) 0.0223(6) -0.0009(4) 0.0023(4) 0.0002(4)
C101 0.0137(5) 0.0119(4) 0.0187(5) -0.0005(4) 0.0015(4) -0.0002(4)
C102 0.0145(5) 0.0133(5) 0.0186(5) -0.0012(4) 0.0008(4) -0.0007(4)
C103 0.0128(4) 0.0141(4) 0.0161(5) -0.0010(4) 0.0006(4) -0.0006(4)
C104 0.0137(5) 0.0165(5) 0.0161(5) -0.0005(4) 0.0003(4) -0.0001(4)
C105 0.0204(6) 0.0222(6) 0.0201(6) 0.0015(5) -0.0022(4) 0.0042(5)
C106 0.0384(9) 0.0308(8) 0.0239(7) 0.0076(6) 0.0060(6) 0.0098(7)
C107 0.0251(6) 0.0146(5) 0.0266(6) 0.0024(5) 0.0009(5) 0.0047(5)
C108 0.0505(11) 0.0267(8) 0.0350(9) 0.0142(7) 0.0140(8) 0.0104(7)
C109 0.0247(6) 0.0132(5) 0.0299(7) -0.0025(5) 0.0003(5) -0.0016(4)
C110 0.0331(8) 0.0262(7) 0.0409(9) -0.0008(7) 0.0079(7) -0.0136(6)
C111 0.0178(5) 0.0205(6) 0.0181(5) -0.0031(4) -0.0010(4) -0.0021(4)
C112 0.0202(6) 0.0292(7) 0.0266(7) -0.0052(6) 0.0027(5) -0.0077(5)
C113 0.0222(11) 0.0257(11) 0.0203(12) 0.000 0.0072(10) 0.000
C114 0.0215(11) 0.0280(12) 0.0211(12) 0.000 0.0019(9) 0.000
C115 0.0249(11) 0.0281(12) 0.0189(10) 0.000 0.0053(9) 0.000
C116 0.0221(12) 0.0360(15) 0.0219(16) 0.000 0.0051(14) 0.000
C117 0.0212(11) 0.0292(12) 0.0208(12) 0.000 0.0036(9) 0.000
C118 0.0243(10) 0.0182(9) 0.0190(10) 0.000 0.0053(8) 0.000
C119 0.0295(15) 0.0293(14) 0.0137(14) 0.000 0.0100(12) 0.000
C120 0.025(3) 0.027(3) 0.023(3) 0.000 0.001(3) 0.000
C121 0.028(4) 0.030(4) 0.027(4) 0.000 0.000(3) 0.000
C122 0.028(4) 0.027(3) 0.024(3) 0.000 0.002(3) 0.000
C123 0.021(4) 0.020(3) 0.016(4) 0.000 -0.001(4) 0.000
C124 0.028(3) 0.028(3) 0.026(3) 0.000 0.006(3) 0.000
C125 0.028(3) 0.027(3) 0.022(3) 0.000 0.004(2) 0.000
C126 0.046(7) 0.034(6) 0.025(7) 0.000 0.007(7) 0.000
C127 0.0286(13) 0.026(3) 0.0242(12) -0.0032(10) 0.0023(10) -0.0038(9)
C128 0.0337(17) 0.0359(19) 0.0288(15) -0.0058(13) 0.0025(13) -0.0002(13)
C129 0.0365(19) 0.039(2) 0.038(2) -0.0051(18) 0.0079(16) 0.0085(16)
C130 0.0347(18) 0.052(2) 0.0331(17) 0.0006(17) 0.0041(14) 0.0150(17)
C131 0.0246(10) 0.049(5) 0.0270(11) -0.006(3) 0.0018(9) 0.000(3)
C132 0.0215(12) 0.0386(16) 0.0281(14) -0.0088(13) 0.0076(11) -0.0058(12)
C133 0.037(2) 0.046(2) 0.036(2) -0.0166(19) 0.0105(16) -0.0163(17)

loop_
_atom_type_symbol
_atom_type_description
_atom_type_scat_dispersion_real
_atom_type_scat_dispersion_imag
_atom_type_scat_source
C C -0.0020 0.0020 'International Tables Vol C Tables 4.2.6.8 and 6.1.1.4'
H H 0.0000 0.0000 'International Tables Vol C Tables 4.2.6.8 and 6.1.1.4'
N N -0.0031 0.0040 'International Tables Vol C Tables 4.2.6.8 and 6.1.1.4'
Ni Ni 0.1906 1.3024 'International Tables Vol C Tables 4.2.6.8 and 6.1.1.4'
Sm Sm -0.2130 4.0092 'International Tables Vol C Tables 4.2.6.8 and 6.1.1.4'

loop_
_geom_angle_atom_site_label_1
_geom_angle_atom_site_label_2
_geom_angle_atom_site_label_3
_geom_angle
_geom_angle_site_symmetry_1
_geom_angle_site_symmetry_3
C75_1 Sm1 C74_1 33.08(14) . .
C75_1 Sm1 C52_1 32.13(9) . 6_565
C74_1 Sm1 C52_1 57.17(11) . 6_565
C75_1 Sm1 C52_1 32.13(9) . .
C74_1 Sm1 C52_1 57.16(11) . .
C52_1 Sm1 C52_1 51.49(18) 6_565 .
C75_1 Sm1 C73_1 55.33(11) . 6_565
C74_1 Sm1 C73_1 31.10(7) . 6_565
C52_1 Sm1 C73_1 62.68(10) 6_565 6_565
C52_1 Sm1 C73_1 85.54(9) . 6_565
C75_1 Sm1 C73_1 55.33(11) . .
C74_1 Sm1 C73_1 31.10(7) . .
C52_1 Sm1 C73_1 85.54(10) 6_565 .
C52_1 Sm1 C73_1 62.68(10) . .
C73_1 Sm1 C73_1 52.06(10) 6_565 .
C75_1 Sm1 C53_1 50.26(12) . 6_565
C74_1 Sm1 C53_1 82.03(12) . 6_565
C52_1 Sm1 C53_1 29.21(10) 6_565 6_565
C52_1 Sm1 C53_1 48.98(12) . 6_565
C73_1 Sm1 C53_1 91.89(10) 6_565 6_565
C73_1 Sm1 C53_1 104.58(10) . 6_565
C75_1 Sm1 C53_1 50.26(12) . .
C74_1 Sm1 C53_1 82.03(12) . .
C52_1 Sm1 C53_1 48.98(12) 6_565 .
C52_1 Sm1 C53_1 29.21(10) . .
C73_1 Sm1 C53_1 104.58(10) 6_565 .
C73_1 Sm1 C53_1 91.89(10) . .
C53_1 Sm1 C53_1 28.85(19) 6_565 .
C75_1 Sm1 C51_1 53.97(8) . .
C74_1 Sm1 C51_1 64.05(8) . .
C52_1 Sm1 C51_1 79.60(13) 6_565 .
C52_1 Sm1 C51_1 28.63(12) . .
C73_1 Sm1 C51_1 95.05(9) 6_565 .
C73_1 Sm1 C51_1 51.96(9) . .
C53_1 Sm1 C51_1 75.54(13) 6_565 .
C53_1 Sm1 C51_1 49.49(13) . .
C75_1 Sm1 C51_1 53.97(8) . 6_565
C74_1 Sm1 C51_1 64.05(8) . 6_565
C52_1 Sm1 C51_1 28.63(12) 6_565 6_565
C52_1 Sm1 C51_1 79.60(13) . 6_565
C73_1 Sm1 C51_1 51.96(9) 6_565 6_565
C73_1 Sm1 C51_1 95.05(9) . 6_565
C53_1 Sm1 C51_1 49.49(13) 6_565 6_565
C53_1 Sm1 C51_1 75.54(13) . 6_565
C51_1 Sm1 C51_1 106.72(16) . 6_565
C75_1 Sm1 C50_1 62.55(8) . 6_565
C74_1 Sm1 C50_1 53.93(6) . 6_565
C52_1 Sm1 C50_1 51.18(12) 6_565 6_565
C52_1 Sm1 C50_1 94.22(11) . 6_565
C73_1 Sm1 C50_1 29.07(7) 6_565 6_565
C73_1 Sm1 C50_1 80.42(8) . 6_565
C53_1 Sm1 C50_1 76.95(12) 6_565 6_565
C53_1 Sm1 C50_1 100.13(12) . 6_565
C51_1 Sm1 C50_1 114.41(10) . 6_565
C51_1 Sm1 C50_1 28.30(10) 6_565 6_565
C52_2 Sm2 C75_2 36.53(10) . 6_565
C52_2 Sm2 C75_2 36.57(8) . .
C75_2 Sm2 C75_2 13.2(4) 6_565 .
C52_2 Sm2 C53_2 35.1(3) . 6_565
C75_2 Sm2 C53_2 58.07(15) 6_565 6_565
C75_2 Sm2 C53_2 65.30(19) . 6_565
C52_2 Sm2 C53_2 35.25(8) . .
C75_2 Sm2 C53_2 65.3(2) 6_565 .
C75_2 Sm2 C53_2 58.07(11) . .
C53_2 Sm2 C53_2 57.8(3) 6_565 .
C52_2 Sm2 C51_2 30.62(7) . .
C75_2 Sm2 C51_2 51.48(18) 6_565 .
C75_2 Sm2 C51_2 58.97(11) . .
C53_2 Sm2 C51_2 6.6 6_565 .
C53_2 Sm2 C51_2 57.14(12) . .
C52_2 Sm2 C51_2 30.8(3) . 6_565
C75_2 Sm2 C51_2 58.96(14) 6_565 6_565
C75_2 Sm2 C51_2 51.48(15) . 6_565
C53_2 Sm2 C51_2 57.14(13) 6_565 6_565
C53_2 Sm2 C51_2 6.60(6) . 6_565
C51_2 Sm2 C51_2 55.6(3) . 6_565
C52_2 Sm2 C76_2 56.2(2) . 6_565
C75_2 Sm2 C76_2 33.60(11) 6_565 6_565
C75_2 Sm2 C76_2 46.6(3) . 6_565
C53_2 Sm2 C76_2 53.73(15) 6_565 6_565
C53_2 Sm2 C76_2 91.2(2) . 6_565
C51_2 Sm2 C76_2 48.59(8) . 6_565
C51_2 Sm2 C76_2 86.03(18) 6_565 6_565
C52_2 Sm2 C76_2 56.37(12) . .
C75_2 Sm2 C76_2 46.6(3) 6_565 .
C75_2 Sm2 C76_2 33.60(8) . .
C53_2 Sm2 C76_2 91.2(2) 6_565 .
C53_2 Sm2 C76_2 53.73(11) . .
C51_2 Sm2 C76_2 86.03(15) . .
C51_2 Sm2 C76_2 48.59(12) 6_565 .
C74_1 Sm2 C76_2 48.33(16) . .
C76_2 Sm2 C76_2 78.8(3) 6_565 .
C52_2 Sm2 C54_2 56.3(2) . 6_565
C75_2 Sm2 C54_2 55.34(19) 6_565 6_565
C75_2 Sm2 C54_2 67.8(2) . 6_565
C53_2 Sm2 C54_2 32.98(12) 6_565 6_565
C53_2 Sm2 C54_2 88.0(3) . 6_565
C51_2 Sm2 C54_2 31.38(19) . 6_565
C51_2 Sm2 C54_2 85.53(19) 6_565 6_565
C74_1 Sm2 C54_2 56.65(10) . 6_565
C76_2 Sm2 C54_2 30.56(10) 6_565 6_565
C76_2 Sm2 C54_2 101.2(2) . 6_565
C40_1 Sm3 C41_1 36.67(17) . .
C40_1 Sm3 C19_1 37.62(10) . .
C41_1 Sm3 C19_1 62.86(13) . .
C40_1 Sm3 C19_1 37.62(10) . 6_565
C41_1 Sm3 C19_1 62.86(13) . 6_565
C19_1 Sm3 C19_1 64.23(16) . 6_565
C19_2 Sm3 C40_2 35.33(6) 6_565 6_565
C19_2 Sm3 C40_2 38.98(17) . 6_565
C19_2 Sm3 C40_2 38.98(17) 6_565 .
C19_2 Sm3 C40_2 35.33(6) . .
C40_2 Sm3 C40_2 8.9(3) 6_565 .
C19_2 Sm3 C18_2 33.25(8) 6_565 6_565
C19_2 Sm3 C18_2 22.76(8) . 6_565
C40_2 Sm3 C18_2 58.93(10) 6_565 6_565
C40_2 Sm3 C18_2 57.09(9) . 6_565
C19_2 Sm3 C18_2 22.76(7) 6_565 .
C19_2 Sm3 C18_2 33.25(5) . .
C40_2 Sm3 C18_2 57.10(9) 6_565 .
C40_2 Sm3 C18_2 58.93(9) . .
C18_2 Sm3 C18_2 20.1(4) 6_565 .
C19_2 Sm3 C39_2 44.44(13) 6_565 .
C19_2 Sm3 C39_2 60.36(9) . .
C40_2 Sm3 C39_2 24.5(3) 6_565 .
C40_2 Sm3 C39_2 32.82(5) . .
C18_2 Sm3 C39_2 76.00(19) 6_565 .
C18_2 Sm3 C39_2 66.60(9) . .
C40_1 Sm3 C39_2 35.42(14) . 6_565
C41_1 Sm3 C39_2 64.41(16) . 6_565
C19_1 Sm3 C39_2 58.66(15) . 6_565
C19_1 Sm3 C39_2 6.56(16) 6_565 6_565
C19_2 Sm3 C39_2 60.36(12) 6_565 6_565
C19_2 Sm3 C39_2 44.44(10) . 6_565
C40_2 Sm3 C39_2 32.82(7) 6_565 6_565
C40_2 Sm3 C39_2 24.5(3) . 6_565
C18_2 Sm3 C39_2 66.60(12) 6_565 6_565
C18_2 Sm3 C39_2 76.00(16) . 6_565
C39_2 Sm3 C39_2 52.9(3) . 6_565
C53_1 Sm4 C53_1 36.0(2) 6_565 .
C90_2 Sm4 C90_2 14.2(4) . 6_565
C90_2 Sm4 C74_2 34.30(7) . .
C90_2 Sm4 C74_2 40.8(2) 6_565 .
C90_2 Sm4 C74_2 40.8(2) . 6_565
C90_2 Sm4 C74_2 34.30(8) 6_565 6_565
C74_2 Sm4 C74_2 32.3(4) . 6_565
C90_2 Sm4 C91_2 20.6(3) . 6_565
C90_2 Sm4 C91_2 33.87(8) 6_565 6_565
C74_2 Sm4 C91_2 42.10(10) . 6_565
C74_2 Sm4 C91_2 59.67(14) 6_565 6_565
C90_2 Sm4 C91_2 33.87(7) . .
C90_2 Sm4 C91_2 20.6(3) 6_565 .
C74_2 Sm4 C91_2 59.67(11) . .
C74_2 Sm4 C91_2 42.11(12) 6_565 .
C91_2 Sm4 C91_2 50.5(3) 6_565 .
C53_1 Sm4 C52_1 33.63(12) 6_565 6_565
C53_1 Sm4 C52_1 56.67(16) . 6_565
C90_2 Sm4 C52_1 32.58(18) . 6_565
C90_2 Sm4 C52_1 43.2(2) 6_565 6_565
C74_2 Sm4 C52_1 12.79(19) . 6_565
C74_2 Sm4 C52_1 43.9(2) 6_565 6_565
C91_2 Sm4 C52_1 33.42(16) 6_565 6_565
C91_2 Sm4 C52_1 63.6(2) . 6_565
C53_1 Sm4 C52_1 56.68(16) 6_565 .
C53_1 Sm4 C52_1 33.63(13) . .
C52_1 Sm4 C52_1 54.51(19) 6_565 .
C9_1 C1_1 C5_1 121.8(4) . .
C9_1 C1_1 C2_1 120.5(4) . .
C5_1 C1_1 C2_1 106.6(3) . .
C12_1 C2_1 C3_1 120.8(4) . .
C12_1 C2_1 C1_1 122.1(3) . .
C3_1 C2_1 C1_1 106.2(3) . .
C15_1 C3_1 C4_1 120.3(3) . .
C15_1 C3_1 C2_1 119.0(3) . .
C4_1 C3_1 C2_1 110.5(3) . .
C3_1 C4_1 C18_1 121.3(3) . .
C3_1 C4_1 C5_1 105.2(3) . .
C18_1 C4_1 C5_1 122.3(3) . .
C6_1 C5_1 C1_1 119.2(3) . .
C6_1 C5_1 C4_1 119.7(3) . .
C1_1 C5_1 C4_1 111.1(4) . .
C5_1 C6_1 C20_1 119.7(3) . .
C5_1 C6_1 C7_1 120.2(4) . .
C20_1 C6_1 C7_1 109.8(4) . .
C22_1 C7_1 C8_1 123.4(3) . .
C22_1 C7_1 C6_1 106.8(4) . .
C8_1 C7_1 C6_1 120.3(4) . .
C9_1 C8_1 C7_1 117.5(3) . .
C9_1 C8_1 C25_1 123.3(4) . .
C7_1 C8_1 C25_1 114.8(4) . .
C8_1 C9_1 C10_1 118.4(3) . .
C8_1 C9_1 C1_1 120.3(4) . .
C10_1 C9_1 C1_1 115.4(5) . .
C9_1 C10_1 C27_1 121.6(5) . .
C9_1 C10_1 C11_1 122.3(3) . .
C27_1 C10_1 C11_1 107.4(4) . .
C12_1 C11_1 C29_1 122.2(5) . .
C12_1 C11_1 C10_1 120.4(4) . .
C29_1 C11_1 C10_1 108.1(3) . .
C11_1 C12_1 C2_1 116.1(5) . .
C11_1 C12_1 C13_1 117.7(4) . .
C2_1 C12_1 C13_1 120.4(3) . .
C12_1 C13_1 C14_1 118.5(3) . .
C12_1 C13_1 C31_1 122.8(3) . .
C14_1 C13_1 C31_1 114.4(4) . .
C14_1 C14_1 C13_1 123.4(2) 6_565 .
C14_1 C14_1 C15_1 107.7(2) 6_565 .
C13_1 C14_1 C15_1 119.7(4) . .
C3_1 C15_1 C16_1 119.4(3) . .
C3_1 C15_1 C14_1 121.0(3) . .
C16_1 C15_1 C14_1 108.8(3) . .
C17_1 C16_1 C15_1 122.0(2) . .
C17_1 C16_1 C15_1 122.0(2) . 6_565
C15_1 C16_1 C15_1 105.7(4) . 6_565
C16_1 C17_1 C18_1 117.30(18) . .
C16_1 C17_1 C18_1 117.30(18) . 6_565
C18_1 C17_1 C18_1 121.1(3) . 6_565
C4_1 C18_1 C17_1 118.7(3) . .
C4_1 C18_1 C19_1 117.1(3) . .
C17_1 C18_1 C19_1 119.7(3) . .
C4_1 C18_1 Sm3 112.21(16) . .
C17_1 C18_1 Sm3 85.02(15) . .
C19_1 C18_1 Sm3 53.65(13) . .
C20_1 C19_1 C40_1 117.5(3) . .
C20_1 C19_1 C18_1 117.8(3) . .
C40_1 C19_1 C18_1 119.9(3) . .
C20_1 C19_1 Sm3 92.97(18) . .
C40_1 C19_1 Sm3 59.12(17) . .
C18_1 C19_1 Sm3 96.61(15) . .
C19_1 C20_1 C6_1 122.2(3) . .
C19_1 C20_1 C21_1 121.4(4) . .
C6_1 C20_1 C21_1 105.1(3) . .
C19_1 C20_1 Sm3 56.84(15) . .
C6_1 C20_1 Sm3 107.51(17) . .
C21_1 C20_1 Sm3 78.5(2) . .
C42_1 C21_1 C22_1 123.2(4) . .
C42_1 C21_1 C20_1 118.9(4) . .
C22_1 C21_1 C20_1 107.4(4) . .
C42_1 C21_1 Sm3 67.76(19) . .
C22_1 C21_1 Sm3 100.52(17) . .
C20_1 C21_1 Sm3 71.75(16) . .
C7_1 C22_1 C23_1 121.8(4) . .
C7_1 C22_1 C21_1 109.9(4) . .
C23_1 C22_1 C21_1 120.7(5) . .
C22_1 C23_1 C24_1 117.7(5) . .
C22_1 C23_1 C44_1 116.2(4) . .
C24_1 C23_1 C44_1 120.9(3) . .
C25_1 C24_1 C23_1 120.0(3) . .
C25_1 C24_1 C47_1 119.0(3) . .
C23_1 C24_1 C47_1 117.8(4) . .
C24_1 C25_1 C8_1 121.8(4) . .
C24_1 C25_1 C26_1 120.4(3) . .
C8_1 C25_1 C26_1 114.6(4) . .
C27_1 C26_1 C49_1 115.4(3) . .
C27_1 C26_1 C25_1 120.9(3) . .
C49_1 C26_1 C25_1 118.7(4) . .
C26_1 C27_1 C10_1 120.4(4) . .
C26_1 C27_1 C28_1 122.2(3) . .
C10_1 C27_1 C28_1 107.8(4) . .
C51_1 C28_1 C29_1 121.8(4) . .
C51_1 C28_1 C27_1 120.5(4) . .
C29_1 C28_1 C27_1 108.1(3) . .
C30_1 C29_1 C11_1 121.1(3) . .
C30_1 C29_1 C28_1 121.1(3) . .
C11_1 C29_1 C28_1 107.9(4) . .
C29_1 C30_1 C53_1 114.7(3) . .
C29_1 C30_1 C31_1 120.3(3) . .
C53_1 C30_1 C31_1 120.2(4) . .
C29_1 C30_1 Sm4 99.3(2) . .
C53_1 C30_1 Sm4 60.14(16) . .
C31_1 C30_1 Sm4 89.03(19) . .
C31_1 C31_1 C30_1 120.0(2) 6_565 .
C31_1 C31_1 C13_1 122.0(2) 6_565 .
C30_1 C31_1 C13_1 115.1(4) . .
C31_1 C31_1 Sm4 76.83(8) 6_565 .
C30_1 C31_1 Sm4 62.24(14) . .
C13_1 C31_1 Sm4 116.20(19) . .
C41_1 C40_1 C19_1 118.0(2) . 6_565
C41_1 C40_1 C19_1 118.0(2) . .
C19_1 C40_1 C19_1 119.7(4) 6_565 .
C41_1 C40_1 Sm3 82.6(3) . .
C19_1 C40_1 Sm3 83.26(17) 6_565 .
C19_1 C40_1 Sm3 83.25(17) . .
C40_1 C41_1 C42_1 122.1(3) . .
C40_1 C41_1 C42_1 122.1(3) . 6_565
C42_1 C41_1 C42_1 102.5(5) . 6_565
C40_1 C41_1 Sm3 60.7(2) . .
C42_1 C41_1 Sm3 88.3(2) . .
C42_1 C41_1 Sm3 88.3(2) 6_565 .
C21_1 C42_1 C43_1 117.5(4) . .
C21_1 C42_1 C41_1 120.5(4) . .
C43_1 C42_1 C41_1 112.2(5) . .
C21_1 C42_1 Sm3 85.44(19) . .
C43_1 C42_1 Sm3 94.9(2) . .
C41_1 C42_1 Sm3 59.25(18) . .
C44_1 C43_1 C42_1 124.7(5) . .
C44_1 C43_1 C43_1 118.7(3) . 6_565
C42_1 C43_1 C43_1 106.4(3) . 6_565
C45_1 C44_1 C43_1 119.1(5) . .
C45_1 C44_1 C23_1 118.1(4) . .
C43_1 C44_1 C23_1 117.3(4) . .
C44_1 C45_1 C45_1 121.0(3) . 6_565
C44_1 C45_1 C46_1 121.1(5) . .
C45_1 C45_1 C46_1 109.1(3) 6_565 .
C47_1 C46_1 C70_1 121.1(3) . .
C47_1 C46_1 C45_1 122.3(3) . .
C70_1 C46_1 C45_1 106.3(4) . .
C46_1 C47_1 C48_1 117.1(3) . .
C46_1 C47_1 C24_1 118.9(4) . .
C48_1 C47_1 C24_1 119.3(4) . .
C47_1 C48_1 C49_1 122.3(3) . .
C47_1 C48_1 C72_1 121.7(3) . .
C49_1 C48_1 C72_1 107.8(3) . .
C50_1 C49_1 C48_1 108.7(3) . .
C50_1 C49_1 C26_1 123.4(3) . .
C48_1 C49_1 C26_1 120.3(3) . .
C49_1 C50_1 C51_1 120.3(3) . .
C49_1 C50_1 C73_1 108.9(3) . .
C51_1 C50_1 C73_1 120.0(3) . .
C49_1 C50_1 Sm1 95.18(16) . .
C51_1 C50_1 Sm1 74.19(15) . .
C73_1 C50_1 Sm1 68.93(13) . .
C49_1 C50_1 Sm2 91.37(19) . .
C51_1 C50_1 Sm2 78.2(2) . .
C73_1 C50_1 Sm2 67.89(15) . .
C52_1 C51_1 C28_1 117.0(3) . .
C52_1 C51_1 C50_1 119.2(3) . .
C28_1 C51_1 C50_1 116.7(4) . .
C52_1 C51_1 Sm1 66.39(15) . .
C28_1 C51_1 Sm1 100.85(15) . .
C50_1 C51_1 Sm1 77.50(15) . .
C52_1 C51_1 Sm4 59.46(15) . .
C28_1 C51_1 Sm4 90.27(17) . .
C50_1 C51_1 Sm4 94.21(18) . .
C52_1 C51_1 Sm2 70.05(17) . .
C28_1 C51_1 Sm2 100.35(16) . .
C50_1 C51_1 Sm2 74.27(18) . .
C51_1 C52_1 C53_1 119.0(3) . .
C51_1 C52_1 C75_1 122.1(3) . .
C53_1 C52_1 C75_1 108.6(4) . .
C51_1 C52_1 Sm4 92.19(17) . .
C53_1 C52_1 Sm4 65.47(18) . .
C75_1 C52_1 Sm4 78.68(18) . .
C51_1 C52_1 Sm1 84.98(16) . .
C53_1 C52_1 Sm1 84.24(17) . .
C75_1 C52_1 Sm1 68.29(17) . .
C51_1 C52_1 Sm2 82.75(17) . .
C53_1 C52_1 Sm2 86.42(19) . .
C75_1 C52_1 Sm2 68.70(17) . .
C30_1 C53_1 C52_1 124.6(4) . .
C30_1 C53_1 C53_1 119.8(3) . 6_565
C52_1 C53_1 C53_1 108.0(2) . 6_565
C30_1 C53_1 Sm4 88.29(18) . .
C52_1 C53_1 Sm4 80.90(19) . .
C53_1 C53_1 Sm4 71.98(12) 6_565 .
C30_1 C53_1 Sm1 98.73(16) . .
C52_1 C53_1 Sm1 66.54(15) . .
C53_1 C53_1 Sm1 75.57(9) 6_565 .
C71_1 C70_1 C46_1 120.7(2) . .
C71_1 C70_1 C46_1 120.7(2) . 6_565
C46_1 C70_1 C46_1 108.6(5) . 6_565
C70_1 C71_1 C72_1 118.6(2) . 6_565
C70_1 C71_1 C72_1 118.6(2) . .
C72_1 C71_1 C72_1 116.0(4) 6_565 .
C73_1 C72_1 C71_1 122.5(3) . .
C73_1 C72_1 C48_1 108.3(3) . .
C71_1 C72_1 C48_1 119.2(3) . .
C72_1 C73_1 C74_1 122.0(2) . .
C72_1 C73_1 C50_1 106.3(3) . .
C74_1 C73_1 C50_1 121.2(3) . .
C72_1 C73_1 Sm1 92.21(13) . .
C74_1 C73_1 Sm1 65.91(14) . .
C50_1 C73_1 Sm1 82.00(14) . .
C72_1 C73_1 Sm2 87.35(18) . .
C74_1 C73_1 Sm2 68.77(16) . .
C50_1 C73_1 Sm2 83.30(15) . .
C73_1 C74_1 C73_1 115.0(4) . 6_565
C73_1 C74_1 C75_1 117.50(19) . .
C73_1 C74_1 C75_1 117.50(19) 6_565 .
C73_1 C74_1 Sm1 82.99(14) . .
C73_1 C74_1 Sm1 82.99(14) 6_565 .
C75_1 C74_1 Sm1 72.30(18) . .
C73_1 C74_1 Sm2 80.41(16) . .
C73_1 C74_1 Sm2 80.41(16) 6_565 .
C75_1 C74_1 Sm2 77.2(2) . .
C52_1 C75_1 C52_1 106.9(4) . 6_565
C52_1 C75_1 C74_1 119.9(2) . .
C52_1 C75_1 C74_1 119.9(2) 6_565 .
C52_1 C75_1 Sm1 79.58(17) . .
C52_1 C75_1 Sm1 79.58(17) 6_565 .
C74_1 C75_1 Sm1 74.62(18) . .
C52_1 C75_1 Sm4 69.13(17) . .
C52_1 C75_1 Sm4 69.13(17) 6_565 .
C74_1 C75_1 Sm4 93.7(2) . .
C52_1 C75_1 Sm2 81.48(18) . .
C52_1 C75_1 Sm2 81.48(18) 6_565 .
C74_1 C75_1 Sm2 71.3(2) . .
C5_2 C1_2 C9_2 123.6 . .
C5_2 C1_2 C2_2 103.5 . .
C9_2 C1_2 C2_2 119.7 . .
C12_2 C2_2 C3_2 121.0 . .
C12_2 C2_2 C1_2 122.6 . .
C3_2 C2_2 C1_2 105.8 . .
C15_2 C3_2 C4_2 115.0 . .
C15_2 C3_2 C2_2 122.1 . .
C4_2 C3_2 C2_2 113.6 . .
C3_2 C4_2 C18_2 123.2 . .
C3_2 C4_2 C5_2 103.0 . .
C18_2 C4_2 C5_2 122.9 . .
C3_2 C4_2 Sm3 100.03(9) . .
C18_2 C4_2 Sm3 55.64(8) . .
C5_2 C4_2 Sm3 87.30(10) . .
C6_2 C5_2 C1_2 117.5 . .
C6_2 C5_2 C4_2 119.6 . .
C1_2 C5_2 C4_2 113.9 . .
C5_2 C6_2 C20_2 117.1 . .
C5_2 C6_2 C7_2 120.6 . .
C20_2 C6_2 C7_2 112.3 . .
C22_2 C7_2 C8_2 122.9 . .
C22_2 C7_2 C6_2 110.0 . .
C8_2 C7_2 C6_2 119.8 . .
C9_2 C8_2 C7_2 117.8 . .
C9_2 C8_2 C25_2 122.9 . .
C7_2 C8_2 C25_2 114.3 . .
C8_2 C9_2 C10_2 120.8 . .
C8_2 C9_2 C1_2 120.2 . .
C10_2 C9_2 C1_2 113.5 . .
C9_2 C10_2 C27_2 120.4 . .
C9_2 C10_2 C11_2 122.4 . .
C27_2 C10_2 C11_2 107.6 . .
C12_2 C11_2 C10_2 123.2 . .
C12_2 C11_2 C29_2 117.4 . .
C10_2 C11_2 C29_2 109.4 . .
C2_2 C12_2 C11_2 114.5 . .
C2_2 C12_2 C13_2 119.2 . .
C11_2 C12_2 C13_2 120.3 . .
C14_2 C13_2 C12_2 117.8 . .
C14_2 C13_2 C31_2 117.2 . .
C12_2 C13_2 C31_2 121.7 . .
C13_2 C14_2 C34_2 121.2 . .
C13_2 C14_2 C15_2 124.4 . .
C34_2 C14_2 C15_2 104.6 . .
C16_2 C15_2 C3_2 127.2 . .
C16_2 C15_2 C14_2 109.9 . .
C3_2 C15_2 C14_2 114.5 . .
C15_2 C16_2 C35_2 111.0 . .
C15_2 C16_2 C17_2 119.2 . .
C35_2 C16_2 C17_2 119.5 . .
C16_2 C17_2 C38_2 119.8 . .
C16_2 C17_2 C18_2 120.2 . .
C38_2 C17_2 C18_2 115.9 . .
C16_2 C17_2 Sm3 105.52(10) . .
C38_2 C17_2 Sm3 78.24(10) . .
C18_2 C17_2 Sm3 66.20(10) . .
C19_2 C18_2 C17_2 124.5 . .
C19_2 C18_2 C4_2 114.2 . .
C17_2 C18_2 C4_2 114.5 . .
C19_2 C18_2 Sm3 67.72(11) . .
C17_2 C18_2 Sm3 82.26(12) . .
C4_2 C18_2 Sm3 96.10(11) . .
C20_2 C19_2 C18_2 124.5 . .
C20_2 C19_2 C40_2 112.3 . .
C18_2 C19_2 C40_2 116.9 . .
C20_2 C19_2 Sm3 89.70(12) . .
C18_2 C19_2 Sm3 79.02(12) . .
C40_2 C19_2 Sm3 75.80(12) . .
C19_2 C20_2 C6_2 120.8 . .
C19_2 C20_2 C21_2 127.8 . .
C6_2 C20_2 C21_2 98.5 . .
C19_2 C20_2 Sm3 60.06(9) . .
C6_2 C20_2 Sm3 91.77(10) . .
C21_2 C20_2 Sm3 88.17(10) . .
C42_2 C21_2 C22_2 121.7 . .
C42_2 C21_2 C20_2 117.3 . .
C22_2 C21_2 C20_2 111.3 . .
C7_2 C22_2 C23_2 121.6 . .
C7_2 C22_2 C21_2 107.4 . .
C23_2 C22_2 C21_2 123.1 . .
C22_2 C23_2 C44_2 115.8 . .
C22_2 C23_2 C24_2 120.7 . .
C44_2 C23_2 C24_2 119.3 . .
C25_2 C24_2 C47_2 121.7 . .
C25_2 C24_2 C23_2 113.6 . .
C47_2 C24_2 C23_2 120.0 . .
C24_2 C25_2 C8_2 126.6 . .
C24_2 C25_2 C26_2 117.6 . .
C8_2 C25_2 C26_2 113.0 . .
C27_2 C26_2 C49_2 117.6 . .
C27_2 C26_2 C25_2 121.4 . .
C49_2 C26_2 C25_2 115.3 . .
C26_2 C27_2 C10_2 120.7 . .
C26_2 C27_2 C28_2 122.4 . .
C10_2 C27_2 C28_2 108.2 . .
C27_2 C28_2 C29_2 110.3 . .
C27_2 C28_2 C51_2 118.8 . .
C29_2 C28_2 C51_2 121.1 . .
C27_2 C28_2 Sm2 99.90(11) . .
C29_2 C28_2 Sm2 85.07(12) . .
C51_2 C28_2 Sm2 57.29(12) . .
C30_2 C29_2 C28_2 123.5 . .
C30_2 C29_2 C11_2 122.2 . .
C28_2 C29_2 C11_2 103.7 . .
C29_2 C30_2 C53_2 111.1 . .
C29_2 C30_2 C31_2 123.4 . .
C53_2 C30_2 C31_2 121.1 . .
C29_2 C30_2 Sm2 89.52(12) . .
C53_2 C30_2 Sm2 57.92(12) . .
C31_2 C30_2 Sm2 99.88(10) . .
C32_2 C31_2 C30_2 121.1 . .
C32_2 C31_2 C13_2 121.3 . .
C30_2 C31_2 C13_2 114.3 . .
C31_2 C32_2 C55_2 121.6 . .
C31_2 C32_2 C33_2 120.7 . .
C55_2 C32_2 C33_2 114.4 . .
C34_2 C33_2 C58_2 118.3 . .
C34_2 C33_2 C32_2 117.2 . .
C58_2 C33_2 C32_2 121.2 . .
C33_2 C34_2 C14_2 121.7 . .
C33_2 C34_2 C35_2 124.6 . .
C14_2 C34_2 C35_2 103.9 . .
C16_2 C35_2 C36_2 127.4 . .
C16_2 C35_2 C34_2 110.4 . .
C36_2 C35_2 C34_2 113.8 . .
C35_2 C36_2 C37_2 116.8 . .
C35_2 C36_2 C59_2 123.5 . .
C37_2 C36_2 C59_2 110.4 . .
C36_2 C37_2 C61_2 103.9 . .
C36_2 C37_2 C38_2 118.9 . .
C61_2 C37_2 C38_2 126.4 . .
C39_2 C38_2 C17_2 124.3 . .
C39_2 C38_2 C37_2 111.6 . .
C17_2 C38_2 C37_2 117.2 . .
C39_2 C38_2 Sm3 70.66(10) . .
C17_2 C38_2 Sm3 71.75(10) . .
C37_2 C38_2 Sm3 105.89(9) . .
C63_2 C39_2 C38_2 124.2 . .
C63_2 C39_2 C40_2 112.5 . .
C38_2 C39_2 C40_2 117.0 . .
C63_2 C39_2 Sm3 99.68(9) . .
C38_2 C39_2 Sm3 79.85(11) . .
C40_2 C39_2 Sm3 65.06(11) . .
C41_2 C40_2 C19_2 116.1 . .
C41_2 C40_2 C39_2 115.9 . .
C19_2 C40_2 C39_2 120.9 . .
C41_2 C40_2 Sm3 93.24(11) . .
C19_2 C40_2 Sm3 68.88(11) . .
C39_2 C40_2 Sm3 82.12(12) . .
C40_2 C41_2 C42_2 128.7 . .
C40_2 C41_2 C65_2 128.6 . .
C42_2 C41_2 C65_2 85.9 . .
C40_2 C41_2 Sm3 58.57(8) . .
C42_2 C41_2 Sm3 85.92(10) . .
C65_2 C41_2 Sm3 94.50(9) . .
C21_2 C42_2 C43_2 114.9 . .
C21_2 C42_2 C41_2 114.9 . .
C43_2 C42_2 C41_2 124.0 . .
C44_2 C43_2 C42_2 130.3 . .
C44_2 C43_2 C66_2 117.5 . .
C42_2 C43_2 C66_2 103.1 . .
C43_2 C44_2 C45_2 123.3 . .
C43_2 C44_2 C23_2 113.3 . .
C45_2 C44_2 C23_2 117.2 . .
C68_2 C45_2 C46_2 109.8 . .
C68_2 C45_2 C44_2 118.6 . .
C46_2 C45_2 C44_2 121.6 . .
C45_2 C46_2 C70_2 104.0 . .
C45_2 C46_2 C47_2 122.8 . .
C70_2 C46_2 C47_2 122.7 . .
C48_2 C47_2 C24_2 122.9 . .
C48_2 C47_2 C46_2 114.2 . .
C24_2 C47_2 C46_2 118.9 . .
C47_2 C48_2 C49_2 119.8 . .
C47_2 C48_2 C72_2 122.4 . .
C49_2 C48_2 C72_2 108.8 . .
C48_2 C49_2 C26_2 122.6 . .
C48_2 C49_2 C50_2 109.3 . .
C26_2 C49_2 C50_2 120.1 . .
C51_2 C50_2 C49_2 121.8 . .
C51_2 C50_2 C73_2 121.9 . .
C49_2 C50_2 C73_2 105.9 . .
C51_2 C50_2 Sm2 65.00(14) . .
C49_2 C50_2 Sm2 97.08(11) . .
C73_2 C50_2 Sm2 78.82(16) . .
C52_2 C51_2 C50_2 119.7 . .
C52_2 C51_2 C28_2 116.5 . .
C50_2 C51_2 C28_2 117.8 . .
C52_2 C51_2 Sm2 66.46(13) . .
C50_2 C51_2 Sm2 85.77(15) . .
C28_2 C51_2 Sm2 93.86(17) . .
C51_2 C52_2 C53_2 120.2 . .
C51_2 C52_2 C75_2 121.9 . .
C53_2 C52_2 C75_2 107.5 . .
C51_2 C52_2 Sm2 82.92(15) . .
C53_2 C52_2 Sm2 77.92(16) . .
C75_2 C52_2 Sm2 76.29(19) . .
C51_2 C52_2 Sm4 90.13(10) . .
C53_2 C52_2 Sm4 87.61(11) . .
C75_2 C52_2 Sm4 59.39(10) . .
C30_2 C53_2 C52_2 125.0 . .
C30_2 C53_2 C54_2 117.8 . .
C52_2 C53_2 C54_2 108.8 . .
C30_2 C53_2 Sm2 92.70(17) . .
C52_2 C53_2 Sm2 66.83(13) . .
C54_2 C53_2 Sm2 80.89(15) . .
C76_2 C54_2 C55_2 126.9 . .
C76_2 C54_2 C53_2 107.7 . .
C55_2 C54_2 C53_2 117.3 . .
C76_2 C54_2 Sm2 73.93(16) . .
C55_2 C54_2 Sm2 99.24(11) . .
C53_2 C54_2 Sm2 66.14(14) . .
C56_2 C55_2 C54_2 110.3 . .
C56_2 C55_2 C32_2 124.0 . .
C54_2 C55_2 C32_2 121.1 . .
C55_2 C56_2 C78_2 123.7 . .
C55_2 C56_2 C57_2 120.7 . .
C78_2 C56_2 C57_2 105.1 . .
C58_2 C57_2 C80_2 123.3 . .
C58_2 C57_2 C56_2 118.3 . .
C80_2 C57_2 C56_2 108.4 . .
C59_2 C58_2 C57_2 113.4 . .
C59_2 C58_2 C33_2 119.7 . .
C57_2 C58_2 C33_2 120.7 . .
C58_2 C59_2 C60_2 123.7 . .
C58_2 C59_2 C36_2 119.2 . .
C60_2 C59_2 C36_2 106.7 . .
C61_2 C60_2 C81_2 123.8 . .
C61_2 C60_2 C59_2 103.5 . .
C81_2 C60_2 C59_2 119.8 . .
C62_2 C61_2 C60_2 117.4 . .
C62_2 C61_2 C37_2 118.6 . .
C60_2 C61_2 C37_2 115.4 . .
C61_2 C62_2 C63_2 117.1 . .
C61_2 C62_2 C83_2 120.4 . .
C63_2 C62_2 C83_2 112.6 . .
C39_2 C63_2 C62_2 121.1 . .
C39_2 C63_2 C64_2 127.9 . .
C62_2 C63_2 C64_2 98.3 . .
C65_2 C64_2 C84_2 122.1 . .
C65_2 C64_2 C63_2 117.1 . .
C84_2 C64_2 C63_2 111.2 . .
C64_2 C65_2 C66_2 114.4 . .
C64_2 C65_2 C41_2 115.1 . .
C66_2 C65_2 C41_2 124.2 . .
C67_2 C66_2 C65_2 130.3 . .
C67_2 C66_2 C43_2 118.0 . .
C65_2 C66_2 C43_2 102.6 . .
C66_2 C67_2 C68_2 123.2 . .
C66_2 C67_2 C85_2 113.7 . .
C68_2 C67_2 C85_2 116.8 . .
C45_2 C68_2 C69_2 110.5 . .
C45_2 C68_2 C67_2 118.0 . .
C69_2 C68_2 C67_2 121.5 . .
C70_2 C69_2 C68_2 103.6 . .
C70_2 C69_2 C87_2 122.6 . .
C68_2 C69_2 C87_2 123.3 . .
C71_2 C70_2 C69_2 119.2 . .
C71_2 C70_2 C46_2 119.7 . .
C69_2 C70_2 C46_2 111.2 . .
C70_2 C71_2 C72_2 117.8 . .
C70_2 C71_2 C89_2 118.4 . .
C72_2 C71_2 C89_2 116.6 . .
C71_2 C72_2 C73_2 122.5 . .
C71_2 C72_2 C48_2 121.1 . .
C73_2 C72_2 C48_2 106.4 . .
C72_2 C73_2 C74_2 121.4 . .
C72_2 C73_2 C50_2 109.6 . .
C74_2 C73_2 C50_2 118.6 . .
C72_2 C73_2 Sm4 87.60(12) . .
C74_2 C73_2 Sm4 60.80(11) . .
C50_2 C73_2 Sm4 91.76(12) . .
C72_2 C73_2 Sm2 99.90(11) . .
C74_2 C73_2 Sm2 68.33(13) . .
C50_2 C73_2 Sm2 71.48(15) . .
C75_2 C74_2 C90_2 118.0 . .
C75_2 C74_2 C73_2 118.0 . .
C90_2 C74_2 C73_2 115.5 . .
C75_2 C74_2 Sm4 80.46(14) . .
C90_2 C74_2 Sm4 72.12(14) . .
C73_2 C74_2 Sm4 88.22(13) . .
C75_2 C74_2 Sm2 65.23(12) . .
C90_2 C74_2 Sm2 94.51(14) . .
C73_2 C74_2 Sm2 81.87(12) . .
C74_2 C75_2 C76_2 122.6 . .
C74_2 C75_2 C52_2 119.8 . .
C76_2 C75_2 C52_2 104.7 . .
C74_2 C75_2 Sm2 85.04(16) . .
C76_2 C75_2 Sm2 80.55(13) . .
C52_2 C75_2 Sm2 67.14(17) . .
C74_2 C75_2 Sm4 68.76(13) . .
C76_2 C75_2 Sm4 77.04(12) . .
C52_2 C75_2 Sm4 90.53(12) . .
C77_2 C76_2 C54_2 120.1 . .
C77_2 C76_2 C75_2 117.9 . .
C54_2 C76_2 C75_2 111.4 . .
C77_2 C76_2 Sm2 95.03(14) . .
C54_2 C76_2 Sm2 75.52(16) . .
C75_2 C76_2 Sm2 65.86(11) . .
C77_2 C76_2 Sm4 74.16(12) . .
C54_2 C76_2 Sm4 93.49(12) . .
C75_2 C76_2 Sm4 70.15(11) . .
C76_2 C77_2 C91_2 120.9 . .
C76_2 C77_2 C78_2 114.8 . .
C91_2 C77_2 C78_2 118.0 . .
C76_2 C77_2 Sm4 76.34(13) . .
C91_2 C77_2 Sm4 69.80(13) . .
C78_2 C77_2 Sm4 100.59(11) . .
C56_2 C78_2 C79_2 109.9 . .
C56_2 C78_2 C77_2 121.7 . .
C79_2 C78_2 C77_2 118.5 . .
C93_2 C79_2 C80_2 120.7 . .
C93_2 C79_2 C78_2 122.6 . .
C80_2 C79_2 C78_2 107.9 . .
C81_2 C80_2 C79_2 120.3 . .
C81_2 C80_2 C57_2 122.1 . .
C79_2 C80_2 C57_2 108.0 . .
C82_2 C81_2 C80_2 120.9 . .
C82_2 C81_2 C60_2 120.0 . .
C80_2 C81_2 C60_2 113.5 . .
C81_2 C82_2 C83_2 117.9 . .
C81_2 C82_2 C94_2 123.0 . .
C83_2 C82_2 C94_2 114.2 . .
C84_2 C83_2 C82_2 123.3 . .
C84_2 C83_2 C62_2 109.6 . .
C82_2 C83_2 C62_2 119.9 . .
C83_2 C84_2 C85_2 121.3 . .
C83_2 C84_2 C64_2 107.7 . .
C85_2 C84_2 C64_2 123.1 . .
C84_2 C85_2 C67_2 115.3 . .
C84_2 C85_2 C86_2 120.6 . .
C67_2 C85_2 C86_2 119.9 . .
C94_2 C86_2 C87_2 121.5 . .
C94_2 C86_2 C85_2 114.0 . .
C87_2 C86_2 C85_2 119.8 . .
C88_2 C87_2 C86_2 122.7 . .
C88_2 C87_2 C69_2 114.8 . .
C86_2 C87_2 C69_2 118.5 . .
C87_2 C88_2 C92_2 120.2 . .
C87_2 C88_2 C89_2 122.0 . .
C92_2 C88_2 C89_2 108.8 . .
C87_2 C88_2 Sm4 101.49(10) . .
C92_2 C88_2 Sm4 71.13(11) . .
C89_2 C88_2 Sm4 66.04(10) . .
C71_2 C89_2 C90_2 122.8 . .
C71_2 C89_2 C88_2 121.0 . .
C90_2 C89_2 C88_2 106.2 . .
C71_2 C89_2 Sm4 90.35(11) . .
C90_2 C89_2 Sm4 61.69(11) . .
C88_2 C89_2 Sm4 85.36(11) . .
C89_2 C90_2 C74_2 121.1 . .
C89_2 C90_2 C91_2 110.0 . .
C74_2 C90_2 C91_2 118.4 . .
C89_2 C90_2 Sm4 87.31(14) . .
C74_2 C90_2 Sm4 73.58(13) . .
C91_2 C90_2 Sm4 76.99(13) . .
C77_2 C91_2 C92_2 121.9 . .
C77_2 C91_2 C90_2 122.0 . .
C92_2 C91_2 C90_2 105.4 . .
C77_2 C91_2 Sm4 79.92(14) . .
C92_2 C91_2 Sm4 88.49(13) . .
C90_2 C91_2 Sm4 69.14(12) . .
C88_2 C92_2 C93_2 122.5 . .
C88_2 C92_2 C91_2 109.6 . .
C93_2 C92_2 C91_2 119.8 . .
C88_2 C92_2 Sm4 81.35(12) . .
C93_2 C92_2 Sm4 97.08(10) . .
C91_2 C92_2 Sm4 61.63(11) . .
C79_2 C93_2 C92_2 117.7 . .
C79_2 C93_2 C94_2 121.4 . .
C92_2 C93_2 C94_2 115.0 . .
C86_2 C94_2 C82_2 126.3 . .
C86_2 C94_2 C93_2 117.9 . .
C82_2 C94_2 C93_2 112.9 . .
N3 Ni1 N1 178.62(6) . .
N3 Ni1 N2 89.93(3) . .
N1 Ni1 N2 90.04(3) . .
N3 Ni1 N2 89.93(3) . 6_565
N1 Ni1 N2 90.04(3) . 6_565
N2 Ni1 N2 177.53(7) . 6_565
C96 N1 C96 104.27(15) . 6_565
C96 N1 Ni1 127.87(8) . .
C96 N1 Ni1 127.87(8) 6_565 .
C101 N2 C98 104.25(11) . .
C101 N2 Ni1 127.85(9) . .
C98 N2 Ni1 127.89(9) . .
C103 N3 C103 103.84(15) . 6_565
C103 N3 Ni1 128.05(7) . .
C103 N3 Ni1 128.05(7) 6_565 .
C95 C95 C96 106.25(7) 6_565 .
C95 C95 C105 128.33(8) 6_565 .
C96 C95 C105 125.38(12) . .
N1 C96 C97 125.18(12) . .
N1 C96 C95 111.62(12) . .
C97 C96 C95 123.19(12) . .
C98 C97 C96 123.83(12) . .
C98 C97 H97 118.1 . .
C96 C97 H97 118.1 . .
C97 C98 N2 125.17(12) . .
C97 C98 C99 123.41(12) . .
N2 C98 C99 111.43(11) . .
C100 C99 C98 106.37(11) . .
C100 C99 C107 128.85(13) . .
C98 C99 C107 124.77(13) . .
C99 C100 C101 106.22(11) . .
C99 C100 C109 129.30(12) . .
C101 C100 C109 124.45(13) . .
C102 C101 N2 125.23(11) . .
C102 C101 C100 123.03(12) . .
N2 C101 C100 111.72(11) . .
C101 C102 C103 123.89(12) . .
C101 C102 H102 118.1 . .
C103 C102 H102 118.1 . .
N3 C103 C102 125.00(12) . .
N3 C103 C104 111.80(11) . .
C102 C103 C104 123.18(12) . .
C104 C104 C103 106.28(7) 6_565 .
C104 C104 C111 128.24(8) 6_565 .
C103 C104 C111 125.27(12) . .
C95 C105 C106 113.34(13) . .
C95 C105 H10A 108.9 . .
C106 C105 H10A 108.9 . .
C95 C105 H10B 108.9 . .
C106 C105 H10B 108.9 . .
H10A C105 H10B 107.7 . .
C105 C106 H10C 109.5 . .
C105 C106 H10D 109.5 . .
H10C C106 H10D 109.5 . .
C105 C106 H10E 109.5 . .
H10C C106 H10E 109.5 . .
H10D C106 H10E 109.5 . .
C99 C107 C108 113.43(13) . .
C99 C107 H10F 108.9 . .
C108 C107 H10F 108.9 . .
C99 C107 H10G 108.9 . .
C108 C107 H10G 108.9 . .
H10F C107 H10G 107.7 . .
C107 C108 H10H 109.5 . .
C107 C108 H10I 109.5 . .
H10H C108 H10I 109.5 . .
C107 C108 H10J 109.5 . .
H10H C108 H10J 109.5 . .
H10I C108 H10J 109.5 . .
C100 C109 C110 112.82(13) . .
C100 C109 H10K 109.0 . .
C110 C109 H10K 109.0 . .
C100 C109 H10L 109.0 . .
C110 C109 H10L 109.0 . .
H10K C109 H10L 107.8 . .
C109 C110 H11A 109.5 . .
C109 C110 H11B 109.5 . .
H11A C110 H11B 109.5 . .
C109 C110 H11C 109.5 . .
H11A C110 H11C 109.5 . .
H11B C110 H11C 109.5 . .
C104 C111 C112 111.69(12) . .
C104 C111 H11D 109.3 . .
C112 C111 H11D 109.3 . .
C104 C111 H11E 109.3 . .
C112 C111 H11E 109.3 . .
H11D C111 H11E 107.9 . .
C111 C112 H11F 109.5 . .
C111 C112 H11G 109.5 . .
H11F C112 H11G 109.5 . .
C111 C112 H11H 109.5 . .
H11F C112 H11H 109.5 . .
H11G C112 H11H 109.5 . .
C118 C113 C114 120.6(3) . .
C118 C113 H113 119.7 . .
C114 C113 H113 119.7 . .
C115 C114 C113 120.0(3) . .
C115 C114 H114 120.0 . .
C113 C114 H114 120.0 . .
C114 C115 C116 119.5(3) . .
C114 C115 H115 120.2 . .
C116 C115 H115 120.2 . .
C117 C116 C115 120.2(3) . .
C117 C116 H116 119.9 . .
C115 C116 H116 119.9 . .
C117 C116 H12A 100.8 . .
C116 C117 C118 120.5(3) . .
C116 C117 H117 119.8 . .
C118 C117 H117 119.8 . .
C113 C118 C117 119.2(3) . .
C113 C118 C119 121.3(3) . .
C117 C118 C119 119.4(3) . .
C121 C120 C125 120.9(13) . .
C121 C120 H120 119.6 . .
C125 C120 H120 119.6 . .
C120 C121 C122 121.3(13) . .
C120 C121 H121 119.4 . .
C122 C121 H121 119.4 . .
C123 C122 C121 123.6(13) . .
C123 C122 H122 118.2 . .
C121 C122 H122 118.2 . .
C122 C123 C124 114.9(13) . .
C122 C123 H123 122.5 . .
C124 C123 H123 122.5 . .
C125 C124 C123 121.7(12) . .
C125 C124 H124 119.2 . .
C123 C124 H124 119.2 . .
C124 C125 C120 117.7(12) . .
C124 C125 C126 121.2(14) . .
C120 C125 C126 121.1(14) . .
C125 C126 H12A 108.4 . .
C125 C126 H12B 110.2 . .
H12A C126 H12B 109.1 . .
C128 C127 C132 121.0(4) . .
C128 C127 H127 119.5 . .
C132 C127 H127 119.5 . .
C127 C128 C129 120.5(4) . .
C127 C128 H128 119.8 . .
C129 C128 H128 119.8 . .
C130 C129 C128 118.5(5) . .
C130 C129 H129 120.7 . .
C128 C129 H129 120.7 . .
C131 C130 C129 121.2(5) . .
C131 C130 H130 119.4 . .
C129 C130 H130 119.4 . .
C130 C131 C132 122.0(7) . .
C130 C131 H131 119.0 . .
C132 C131 H131 119.0 . .
C127 C132 C131 116.9(9) . .
C127 C132 C133 120.4(4) . .
C131 C132 C133 122.7(9) . .

loop_
_geom_bond_atom_site_label_1
_geom_bond_atom_site_label_2
_geom_bond_distance
_geom_bond_site_symmetry_2
Sm1 C75_1 2.536(4) .
Sm1 C74_1 2.566(3) .
Sm1 C52_1 2.684(3) 6_565
Sm1 C52_1 2.684(3) .
Sm1 C73_1 2.790(2) 6_565
Sm1 C73_1 2.790(2) .
Sm1 C53_1 2.911(3) 6_565
Sm1 C53_1 2.911(3) .
Sm1 C51_1 2.918(3) .
Sm1 C51_1 2.918(3) 6_565
Sm1 C50_1 2.961(3) 6_565
Sm2 C52_2 2.335(5) .
Sm2 C75_2 2.461(6) 6_565
Sm2 C75_2 2.461(6) .
Sm2 C53_2 2.483(7) 6_565
Sm2 C53_2 2.483(6) .
Sm2 C51_2 2.527(5) .
Sm2 C51_2 2.527(7) 6_565
Sm2 C74_1 2.641(5) .
Sm2 C76_2 2.661(8) 6_565
Sm2 C76_2 2.661(6) .
Sm2 C54_2 2.681(8) 6_565
Sm3 C40_1 2.046(4) .
Sm3 C41_1 2.326(4) .
Sm3 C19_1 2.367(3) .
Sm3 C19_1 2.367(3) 6_565
Sm3 C19_2 2.373(5) 6_565
Sm3 C19_2 2.373(4) .
Sm3 C40_2 2.466(4) 6_565
Sm3 C40_2 2.466(4) .
Sm3 C18_2 2.517(4) 6_565
Sm3 C18_2 2.517(4) .
Sm3 C39_2 2.694(4) .
Sm3 C39_2 2.694(6) 6_565
Sm4 C53_1 2.346(4) 6_565
Sm4 C53_1 2.346(4) .
Sm4 C90_2 2.430(5) .
Sm4 C90_2 2.430(5) 6_565
Sm4 C74_2 2.449(5) .
Sm4 C74_2 2.450(6) 6_565
Sm4 C91_2 2.534(6) 6_565
Sm4 C91_2 2.534(5) .
Sm4 C52_1 2.546(4) 6_565
Sm4 C52_1 2.546(4) .
C1_1 C9_1 1.421(5) .
C1_1 C5_1 1.423(6) .
C1_1 C2_1 1.449(7) .
C2_1 C12_1 1.412(6) .
C2_1 C3_1 1.448(4) .
C3_1 C15_1 1.357(5) .
C3_1 C4_1 1.415(5) .
C4_1 C18_1 1.425(4) .
C4_1 C5_1 1.429(5) .
C5_1 C6_1 1.356(6) .
C6_1 C20_1 1.424(6) .
C6_1 C7_1 1.468(5) .
C7_1 C22_1 1.387(7) .
C7_1 C8_1 1.438(6) .
C8_1 C9_1 1.403(7) .
C8_1 C25_1 1.470(5) .
C9_1 C10_1 1.410(6) .
C10_1 C27_1 1.421(4) .
C10_1 C11_1 1.460(7) .
C11_1 C12_1 1.400(5) .
C11_1 C29_1 1.415(5) .
C12_1 C13_1 1.415(7) .
C13_1 C14_1 1.426(5) .
C13_1 C31_1 1.485(5) .
C14_1 C14_1 1.394(9) 6_565
C14_1 C15_1 1.461(4) .
C15_1 C16_1 1.432(4) .
C16_1 C17_1 1.418(5) .
C16_1 C15_1 1.432(4) 6_565
C17_1 C18_1 1.439(3) .
C17_1 C18_1 1.439(3) 6_565
C18_1 C19_1 1.459(4) .
C19_1 C20_1 1.422(5) .
C19_1 C40_1 1.455(4) .
C20_1 C21_1 1.477(6) .
C21_1 C42_1 1.318(7) .
C21_1 C22_1 1.446(6) .
C22_1 C23_1 1.414(6) .
C23_1 C24_1 1.457(6) .
C23_1 C44_1 1.503(8) .
C24_1 C25_1 1.421(7) .
C24_1 C47_1 1.477(5) .
C25_1 C26_1 1.483(6) .
C26_1 C27_1 1.399(6) .
C26_1 C49_1 1.429(4) .
C27_1 C28_1 1.441(6) .
C28_1 C51_1 1.429(5) .
C28_1 C29_1 1.432(6) .
C29_1 C30_1 1.401(7) .
C30_1 C53_1 1.416(5) .
C30_1 C31_1 1.468(5) .
C31_1 C31_1 1.392(9) 6_565
C40_1 C41_1 1.401(6) .
C40_1 C19_1 1.455(4) 6_565
C41_1 C42_1 1.451(6) .
C41_1 C42_1 1.451(6) 6_565
C42_1 C43_1 1.416(6) .
C43_1 C44_1 1.392(6) .
C43_1 C43_1 1.463(11) 6_565
C44_1 C45_1 1.376(6) .
C45_1 C45_1 1.381(10) 6_565
C45_1 C46_1 1.460(6) .
C46_1 C47_1 1.404(6) .
C46_1 C70_1 1.439(5) .
C47_1 C48_1 1.409(5) .
C48_1 C49_1 1.413(5) .
C48_1 C72_1 1.444(4) .
C49_1 C50_1 1.403(5) .
C50_1 C51_1 1.438(5) .
C50_1 C73_1 1.453(4) .
C51_1 C52_1 1.404(6) .
C52_1 C53_1 1.428(5) .
C52_1 C75_1 1.451(4) .
C53_1 C53_1 1.451(10) 6_565
C70_1 C71_1 1.391(6) .
C70_1 C46_1 1.439(5) 6_565
C71_1 C72_1 1.429(4) 6_565
C71_1 C72_1 1.429(4) .
C72_1 C73_1 1.426(4) .
C73_1 C74_1 1.452(4) .
C74_1 C73_1 1.452(3) 6_565
C74_1 C75_1 1.453(6) .
C75_1 C52_1 1.451(4) 6_565
C1_2 C5_2 1.4073 .
C1_2 C9_2 1.4446 .
C1_2 C2_2 1.5071 .
C2_2 C12_2 1.3664 .
C2_2 C3_2 1.4531 .
C3_2 C15_2 1.3432 .
C3_2 C4_2 1.3702 .
C4_2 C18_2 1.4439 .
C4_2 C5_2 1.4822 .
C5_2 C6_2 1.3718 .
C6_2 C20_2 1.4972 .
C6_2 C7_2 1.5130 .
C7_2 C22_2 1.3630 .
C7_2 C8_2 1.4385 .
C8_2 C9_2 1.3959 .
C8_2 C25_2 1.4504 .
C9_2 C10_2 1.4123 .
C10_2 C27_2 1.4290 .
C10_2 C11_2 1.4352 .
C11_2 C12_2 1.4072 .
C11_2 C29_2 1.5001 .
C12_2 C13_2 1.4457 .
C13_2 C14_2 1.3353 .
C13_2 C31_2 1.5076 .
C14_2 C34_2 1.4388 .
C14_2 C15_2 1.5035 .
C15_2 C16_2 1.3160 .
C16_2 C35_2 1.3242 .
C16_2 C17_2 1.3605 .
C17_2 C38_2 1.4361 .
C17_2 C18_2 1.4394 .
C18_2 C19_2 1.4061 .
C19_2 C20_2 1.3793 .
C19_2 C40_2 1.4711 .
C20_2 C21_2 1.5811 .
C21_2 C42_2 1.2183 .
C21_2 C22_2 1.5101 .
C22_2 C23_2 1.3707 .
C23_2 C44_2 1.4904 .
C23_2 C24_2 1.5281 .
C24_2 C25_2 1.3763 .
C24_2 C47_2 1.4005 .
C25_2 C26_2 1.5637 .
C26_2 C27_2 1.3609 .
C26_2 C49_2 1.4233 .
C27_2 C28_2 1.4409 .
C28_2 C29_2 1.4429 .
C28_2 C51_2 1.4492 .
C29_2 C30_2 1.3468 .
C30_2 C53_2 1.4381 .
C30_2 C31_2 1.4552 .
C31_2 C32_2 1.2891 .
C32_2 C55_2 1.4626 .
C32_2 C33_2 1.4986 .
C33_2 C34_2 1.3433 .
C33_2 C58_2 1.4430 .
C34_2 C35_2 1.4985 .
C35_2 C36_2 1.3415 .
C36_2 C37_2 1.4103 .
C36_2 C59_2 1.4792 .
C37_2 C61_2 1.4203 .
C37_2 C38_2 1.4768 .
C38_2 C39_2 1.4058 .
C39_2 C63_2 1.3829 .
C39_2 C40_2 1.4741 .
C40_2 C41_2 1.3654 .
C41_2 C42_2 1.5427 .
C41_2 C65_2 1.5494 .
C42_2 C43_2 1.4491 .
C43_2 C44_2 1.3613 .
C43_2 C66_2 1.4632 .
C44_2 C45_2 1.4393 .
C45_2 C68_2 1.3737 .
C45_2 C46_2 1.4168 .
C46_2 C70_2 1.4300 .
C46_2 C47_2 1.4530 .
C47_2 C48_2 1.3476 .
C48_2 C49_2 1.4038 .
C48_2 C72_2 1.4540 .
C49_2 C50_2 1.4414 .
C50_2 C51_2 1.3614 .
C50_2 C73_2 1.4531 .
C51_2 C52_2 1.2971 .
C52_2 C53_2 1.4657 .
C52_2 C75_2 1.5097 .
C53_2 C54_2 1.4777 .
C54_2 C76_2 1.4078 .
C54_2 C55_2 1.4312 .
C55_2 C56_2 1.3636 .
C56_2 C78_2 1.4272 .
C56_2 C57_2 1.4856 .
C57_2 C58_2 1.4132 .
C57_2 C80_2 1.4331 .
C58_2 C59_2 1.3735 .
C59_2 C60_2 1.4743 .
C60_2 C61_2 1.4137 .
C60_2 C81_2 1.4475 .
C61_2 C62_2 1.3721 .
C62_2 C63_2 1.5068 .
C62_2 C83_2 1.5159 .
C63_2 C64_2 1.5804 .
C64_2 C65_2 1.2206 .
C64_2 C84_2 1.5195 .
C65_2 C66_2 1.4461 .
C66_2 C67_2 1.3687 .
C67_2 C68_2 1.4320 .
C67_2 C85_2 1.4938 .
C68_2 C69_2 1.4231 .
C69_2 C70_2 1.4208 .
C69_2 C87_2 1.4567 .
C70_2 C71_2 1.3716 .
C71_2 C72_2 1.4015 .
C71_2 C89_2 1.4069 .
C72_2 C73_2 1.4218 .
C73_2 C74_2 1.4441 .
C74_2 C75_2 1.3445 .
C74_2 C90_2 1.4389 .
C75_2 C76_2 1.4925 .
C76_2 C77_2 1.3604 .
C77_2 C91_2 1.3613 .
C77_2 C78_2 1.4422 .
C78_2 C79_2 1.4336 .
C79_2 C93_2 1.3613 .
C79_2 C80_2 1.4266 .
C80_2 C81_2 1.4105 .
C81_2 C82_2 1.3964 .
C82_2 C83_2 1.4433 .
C82_2 C94_2 1.4469 .
C83_2 C84_2 1.3651 .
C84_2 C85_2 1.3668 .
C85_2 C86_2 1.5337 .
C86_2 C94_2 1.3777 .
C86_2 C87_2 1.3935 .
C87_2 C88_2 1.3477 .
C88_2 C92_2 1.4060 .
C88_2 C89_2 1.4444 .
C89_2 C90_2 1.4220 .
C90_2 C91_2 1.4495 .
C91_2 C92_2 1.4344 .
C92_2 C93_2 1.4166 .
C93_2 C94_2 1.5640 .
Ni1 N3 1.9587(16) .
Ni1 N1 1.9596(16) .
Ni1 N2 1.9609(11) .
Ni1 N2 1.9610(11) 6_565
N1 C96 1.3788(16) .
N1 C96 1.3788(16) 6_565
N2 C101 1.3777(16) .
N2 C98 1.3785(17) .
N3 C103 1.3778(15) .
N3 C103 1.3778(15) 6_565
C95 C95 1.368(3) 6_565
C95 C96 1.4465(19) .
C95 C105 1.499(2) .
C96 C97 1.3796(18) .
C97 C98 1.3774(19) .
C97 H97 0.9500 .
C98 C99 1.4497(18) .
C99 C100 1.363(2) .
C99 C107 1.499(2) .
C100 C101 1.4461(18) .
C100 C109 1.501(2) .
C101 C102 1.3756(18) .
C102 C103 1.3785(18) .
C102 H102 0.9500 .
C103 C104 1.4435(18) .
C104 C104 1.360(3) 6_565
C104 C111 1.4987(19) .
C105 C106 1.527(2) .
C105 H10A 0.9900 .
C105 H10B 0.9900 .
C106 H10C 0.9800 .
C106 H10D 0.9800 .
C106 H10E 0.9800 .
C107 C108 1.525(3) .
C107 H10F 0.9900 .
C107 H10G 0.9900 .
C108 H10H 0.9800 .
C108 H10I 0.9800 .
C108 H10J 0.9800 .
C109 C110 1.538(3) .
C109 H10K 0.9900 .
C109 H10L 0.9900 .
C110 H11A 0.9800 .
C110 H11B 0.9800 .
C110 H11C 0.9800 .
C111 C112 1.532(2) .
C111 H11D 0.9900 .
C111 H11E 0.9900 .
C112 H11F 0.9800 .
C112 H11G 0.9800 .
C112 H11H 0.9800 .
C113 C118 1.388(4) .
C113 C114 1.392(4) .
C113 H113 0.9500 .
C114 C115 1.390(4) .
C114 H114 0.9500 .
C115 C116 1.394(5) .
C115 H115 0.9500 .
C116 C117 1.384(5) .
C116 H116 0.9500 .
C117 C118 1.392(4) .
C117 H117 0.9500 .
C118 C119 1.599(5) .
C119 H11I 0.9800 .
C119 H11J 0.9800 .
C119 H11K 0.9800 .
C120 C121 1.34(2) .
C120 C125 1.412(17) .
C120 H120 0.9500 .
C121 C122 1.409(18) .
C121 H121 0.9500 .
C122 C123 1.31(2) .
C122 H122 0.9500 .
C123 C124 1.51(2) .
C123 H123 0.9500 .
C124 C125 1.379(19) .
C124 H124 0.9500 .
C125 C126 1.48(2) .
C126 H12A 0.9747 .
C126 H12B 0.9794 .
C127 C128 1.384(5) .
C127 C132 1.392(5) .
C127 H127 0.9500 .
C128 C129 1.413(7) .
C128 H128 0.9500 .
C129 C130 1.365(7) .
C129 H129 0.9500 .
C130 C131 1.36(3) .
C130 H130 0.9500 .
C131 C132 1.413(18) .
C131 H131 0.9500 .
C132 C133 1.560(7) .
C133 H13A 0.9800 .
C133 H13B 0.9800 .
C133 H133 0.9800 .
